data_4135482
loop_
_publ_author_name
'Liu, Wenqi'
'Jones, Leighton O.'
'Wu, Huang'
'Stern, Charlotte L.'
'Sponenburg, Rebecca A.'
'Schatz, George C.'
'Stoddart, J. Fraser'

_publ_section_title
;
 Supramolecular Gold Stripping from Activated Carbon Using
 \a-Cyclodextrin.
;
_journal_name_full 'Journal of the American Chemical Society'
_journal_paper_doi 10.1021/jacs.0c11769
_journal_year 2020
_chemical_absolute_configuration ad
_chemical_formula_moiety 'C108 H192 K3 O96, 3(C2 Au N2), 15(H2 O)'
_chemical_formula_sum 'C38 H74 Au K N2 O37'
_chemical_formula_weight 1387.05
_space_group_crystal_system orthorhombic
_space_group_IT_number 19
_space_group_name_Hall 'P 2ac 2ab'
_space_group_name_H-M_alt 'P 21 21 21'
_atom_sites_solution_hydrogens mixed
_atom_sites_solution_primary dual
_audit_creation_date 2020-09-24
_audit_creation_method
;
Olex2 1.2
(compiled 2018.05.29 svn.r3508 for OlexSys, GUI svn.r5506)
;
_cell_angle_alpha 90
_cell_angle_beta 90
_cell_angle_gamma 90
_cell_formula_units_Z 12
_cell_length_a 13.99063(13)
_cell_length_b 23.4405(2)
_cell_length_c 51.2967(4)
_cell_measurement_reflns_used 36729
_cell_measurement_temperature 100.02(10)
_cell_measurement_theta_max 77.5960
_cell_measurement_theta_min 3.5900
_cell_volume 16822.6(2)
_computing_cell_refinement 'CrysAlisPro 1.171.41.80a (Rigaku OD, 2020)'
_computing_data_collection 'CrysAlisPro 1.171.41.80a (Rigaku OD, 2020)'
_computing_data_reduction 'CrysAlisPro 1.171.41.80a (Rigaku OD, 2020)'
_computing_molecular_graphics 'Olex2 (Dolomanov et al., 2009)'
_computing_publication_material 'Olex2 (Dolomanov et al., 2009)'
_computing_structure_refinement 'XL (Sheldrick, 2008)'
_computing_structure_solution 'ShelXT (Sheldrick, 2015)'
_diffrn_ambient_environment N~2~
_diffrn_ambient_temperature 100.02(10)
_diffrn_detector 'Hybrid Pixel Array Detector'
_diffrn_detector_area_resol_mean 10.0000
_diffrn_detector_type HyPix
_diffrn_measured_fraction_theta_full 0.999
_diffrn_measured_fraction_theta_max 0.967
_diffrn_measurement_details
;
List of Runs (angles in degrees, time in seconds):

  # Type    Start    End  Width  t~exp~   \w     \q     \k     \f   Frames
--------------------------------------------------------------------------
  1  \w    -21.00  69.00   0.50    1.72    --   47.53 -74.00 -72.00  180
  2  \w    -67.00 -33.00   0.50    6.89    -- -106.00  56.00 -77.00   68
  3  \w   -169.00 -91.00   0.50    6.89    -- -106.00 -96.00  41.00  156
  4  \w   -176.00 -96.00   0.50    6.89    -- -106.00 -56.00 139.00  160
  5  \w     42.00 102.00   0.50    6.89    --  113.25 -74.00 -72.00  120
  6  \w    -15.00  23.00   0.50    1.72    --  -47.53  19.00   0.00   76
  7  \w   -117.00 -83.00   0.50    1.72    --  -47.53-125.00 -30.00   68
  8  \w   -107.00 -82.00   0.50    1.72    --  -47.53-125.00  90.00   50
  9  \w    -13.00  18.00   0.50    1.72    --  -47.53  19.00  60.00   62
 10  \w    -27.00  12.00   0.50    1.72    --   47.53 -19.00 150.00   78
 11  \w    -64.00 -34.00   0.50    6.89    -- -106.00   0.00 120.00   60
 12  \w    -76.00 -42.00   0.50    6.89    -- -106.00   0.00  60.00   68
 13  \w    -71.00 -34.00   0.50    6.89    -- -106.00   0.00 -60.00   74
 14  \w    -75.00 -39.00   0.50    6.89    -- -106.00  61.00  60.00   72
 15  \w    127.00 164.00   0.50    6.89    --  113.25  15.00   0.00   74
 16  \w     44.00  69.00   0.50    6.89    --  113.25 -61.00 120.00   50
 17  \w     43.00  68.00   0.50    6.89    --  113.25 -61.00  60.00   50
 18  \w     45.00  70.00   0.50    6.89    --  113.25 -61.00-120.00   50
 19  \w     83.00 108.00   0.50    6.89    --  113.25-125.00 -60.00   50
 20  \w    142.00 172.00   0.50    6.89    --  113.25  30.00 120.00   60
 21  \w     45.00  70.00   0.50    6.89    --  113.25 -61.00   0.00   50
;
_diffrn_measurement_device 'four-circle diffractometer'
_diffrn_measurement_device_type 'XtaLAB Synergy, Single source at home/near, HyPix'
_diffrn_measurement_method '\w scans'
_diffrn_orient_matrix_type 'CrysAlisPro convention (1999,Acta A55,543-557)'
_diffrn_orient_matrix_UB_11 -0.0894725000
_diffrn_orient_matrix_UB_12 0.0376825000
_diffrn_orient_matrix_UB_13 -0.0030980000
_diffrn_orient_matrix_UB_21 0.0135490000
_diffrn_orient_matrix_UB_22 0.0225576000
_diffrn_orient_matrix_UB_23 0.0279911000
_diffrn_orient_matrix_UB_31 0.0625770000
_diffrn_orient_matrix_UB_32 0.0489288000
_diffrn_orient_matrix_UB_33 -0.0104707000
_diffrn_radiation_monochromator mirror
_diffrn_radiation_probe x-ray
_diffrn_radiation_type CuK\a
_diffrn_radiation_wavelength 1.54184
_diffrn_reflns_av_R_equivalents 0.0607
_diffrn_reflns_av_unetI/netI 0.0620
_diffrn_reflns_Laue_measured_fraction_full 0.999
_diffrn_reflns_Laue_measured_fraction_max 0.967
_diffrn_reflns_limit_h_max 17
_diffrn_reflns_limit_h_min -17
_diffrn_reflns_limit_k_max 29
_diffrn_reflns_limit_k_min -28
_diffrn_reflns_limit_l_max 57
_diffrn_reflns_limit_l_min -65
_diffrn_reflns_number 97178
_diffrn_reflns_point_group_measured_fraction_full 0.988
_diffrn_reflns_point_group_measured_fraction_max 0.935
_diffrn_reflns_theta_full 67.684
_diffrn_reflns_theta_max 80.292
_diffrn_reflns_theta_min 3.274
_diffrn_source 'micro-focus sealed X-ray tube'
_diffrn_source_type 'PhotonJet (Cu) X-ray Source'
_exptl_absorpt_coefficient_mu 6.517
_exptl_absorpt_correction_T_max 1.000
_exptl_absorpt_correction_T_min 0.846
_exptl_absorpt_correction_type gaussian
_exptl_absorpt_process_details
;
CrysAlisPro 1.171.41.80a (Rigaku Oxford Diffraction, 2020)
Numerical absorption correction based on gaussian integration over
a multifaceted crystal model
Empirical absorption correction using spherical harmonics,
implemented in SCALE3 ABSPACK scaling algorithm.
;
_exptl_crystal_colour colourless
_exptl_crystal_colour_primary colourless
_exptl_crystal_density_diffrn 1.643
_exptl_crystal_description needle
_exptl_crystal_F_000 8520
_exptl_crystal_recrystallization_method 'The material was recrystallised from --- by as supplied'
_exptl_crystal_size_max 0.168
_exptl_crystal_size_mid 0.046
_exptl_crystal_size_min 0.015
_refine_diff_density_max 3.413
_refine_diff_density_min -2.661
_refine_diff_density_rms 0.141
_refine_ls_abs_structure_details
;
 Flack x determined using 11919 quotients [(I+)-(I-)]/[(I+)+(I-)]
 (Parsons, Flack and Wagner, Acta Cryst. B69 (2013) 249-259).
;
_refine_ls_abs_structure_Flack -0.014(3)
_refine_ls_extinction_method none
_refine_ls_goodness_of_fit_ref 1.022
_refine_ls_hydrogen_treatment mixed
_refine_ls_matrix_type full
_refine_ls_number_parameters 2243
_refine_ls_number_reflns 34431
_refine_ls_number_restraints 1832
_refine_ls_restrained_S_all 1.008
_refine_ls_R_factor_all 0.0652
_refine_ls_R_factor_gt 0.0588
_refine_ls_shift/su_max 0.002
_refine_ls_shift/su_mean 0.000
_refine_ls_structure_factor_coef Fsqd
_refine_ls_weighting_details 'w=1/[\s^2^(Fo^2^)+(0.0558P)^2^+97.8094P] where P=(Fo^2^+2Fc^2^)/3'
_refine_ls_weighting_scheme calc
_refine_ls_wR_factor_gt 0.1425
_refine_ls_wR_factor_ref 0.1474
_reflns_Friedel_coverage 0.796
_reflns_Friedel_fraction_full 0.974
_reflns_Friedel_fraction_max 0.898
_reflns_number_gt 31036
_reflns_number_total 34431
_reflns_threshold_expression 'I > 2\s(I)'
_cod_data_source_file ja0c11769_si_002.cif
_cod_data_source_block cx2044
_cod_original_cell_volume 16822.6(3)
_cod_database_code 4135482
_shelx_shelxl_version_number 2017/1
_chemical_oxdiff_formula C38H60AuKN2O30
_shelx_space_group_comment
;
The symmetry employed for this shelxl refinement is uniquely defined
by the following loop, which should always be used as a source of
symmetry information in preference to the above space-group names.
They are only intended as comments.
;
_shelx_estimated_absorpt_t_max 0.909
_shelx_estimated_absorpt_t_min 0.407
_diffrn_oxdiff_digest_frames
;
019400236024167b1168fad422c2e3c3a601676619f
;
_reflns_odcompleteness_completeness 99.91
_reflns_odcompleteness_iscentric 1
_reflns_odcompleteness_theta 68.13
_olex2_refinement_description
;
1. Fixed Uiso
 At 1.2 times of:
  All C(H) groups, All C(H,H) groups
 At 1.5 times of:
  All O(H) groups, All O(H,H) groups
2. Restrained distances
 O3B-H3BA
 0.87 with sigma of 0.01
 O4B-H4BA
 0.87 with sigma of 0.01
 O8A-H8AA
 0.87 with sigma of 0.01
 O9A-H9AA
 0.87 with sigma of 0.01
 O15A-H15B
 0.87 with sigma of 0.01
 O23A-H23B
 0.87 with sigma of 0.01
 O24A-H24C
 0.87 with sigma of 0.01
 O21W-H21C = O21W-H21D
 0.87 with sigma of 0.02
 C2B-H3BA
 1.910172 with sigma of 0.02
 K2-H3BA
 3.639354 with sigma of 0.02
 C3B-H4BA
 1.903837 with sigma of 0.02
 K2-H4BA
 3.443427 with sigma of 0.02
 C8A-H8AA
 1.897074 with sigma of 0.02
 K3-H8AA
 3.492367 with sigma of 0.02
 C9A-H9AA
 1.896562 with sigma of 0.02
 K3-H9AA
 3.565945 with sigma of 0.02
 C18A-H15B
 1.922644 with sigma of 0.02
 K1-H15B
 3.343829 with sigma of 0.02
 C26A-H23B
 1.92164 with sigma of 0.02
 K2-H23B
 3.953299 with sigma of 0.02
 C27A-H24C
 1.898986 with sigma of 0.02
 K2-H24C
 3.499847 with sigma of 0.02
3. Rigid body (RIGU) restrains
 All non-hydrogen atoms
 with sigma for 1-2 distances of 0.001 and sigma for 1-3 distances of 0.001
4.a Everything fixed:
 H12G, H12H, H15F, H15G, H18I, H18J
4.b Free rotating group:
 O2W(H2WA,H2WB), O3W(H3WA,H3WB), O4W(H4WA,H4WB), O6W(H6WA,H6WB), O7W(H7WA,
 H7WB), O8W(H8WA,H8WB), O11W(H11C,H11D), O13W(H13F,H13G), O14W(H14F,H14G),
 O16W(H16C,H16D), O19W(H19F,H19G), O20W(H20F,H20G)
4.c Rotating group:
 O1W(H1WA,H1WB), O5W(H5WA,H5WB), O9W(H9WA,H9WB), O17W(H17C,H17D), O10W(H10F,
 H10G), O21W(H21C,H21D)
4.d Ternary CH refined with riding coordinates:
 C1(H1), C2(H2), C3(H3), C4(H4), C5(H5), C7(H7), C8(H8), C9(H9), C10(H10),
 C11(H11), C13(H13), C14(H14), C15(H15), C16(H16), C17(H17), C19(H19), C20(H20),
  C21(H21), C22(H22), C23(H23), C25(H25), C26(H26), C27(H27), C28(H28),
 C29(H29), C31(H31), C32(H32), C33(H33), C34(H34), C35(H35), C1A(H1A), C1B(H1B),
  C2A(H2A), C2B(H2B), C3A(H3A), C3B(H3B), C4A(H4A), C4B(H4B), C5A(H5A),
 C5B(H5B), C7A(H7A), C7B(H7B), C8A(H8A), C8B(H8B), C9A(H9A), C9B(H9B),
 C10A(H10A), C10B(H10C), C11A(H11A), C11B(H11B), C13A(H13A), C13B(H13C),
 C14A(H14A), C14B(H14C), C15A(H15A), C15B(H15C), C16A(H16A), C16B(H16B),
 C17A(H17A), C17B(H17B), C19A(H19A), C19B(H19C), C20A(H20A), C20B(H20C),
 C21A(H21A), C21B(H21B), C22A(H22A), C22B(H22B), C23A(H23A), C23B(H23C),
 C25A(H25A), C25B(H25C), C26A(H26A), C26B(H26B), C27A(H27A), C27B(H27B),
 C28A(H28A), C28B(H28C), C29A(H29A), C29B(H29C), C31A(H31A), C31B(H31B),
 C32A(H32A), C32B(H32B), C33A(H33A), C33B(H33B), C34A(H34A), C34B(H34B),
 C35A(H35A), C35B(H35B)
4.e Secondary CH2 refined with riding coordinates:
 C6(H6A,H6B), C12(H12E,H12F), C18(H18G,H18H), C24(H24G,H24H), C30(H30G,H30H),
 C36(H36E,H36F), C6A(H6AA,H6AB), C6B(H6BA,H6BB), C12A(H12A,H12B), C12B(H12C,
 H12D), C18A(H18A,H18B), C18B(H18D,H18E), C24A(H24A,H24B), C24B(H24D,H24E),
 C30A(H30A,H30B), C30B(H30D,H30E), C36A(H36A,H36B), C36B(H36C,H36D)
4.f Tetrahedral OH refined with riding coordinates:
 O5A(H5AA)
4.g Idealised tetrahedral OH refined as rotating group:
 O3(H3C), O4(H4C), O5(H5C), O8(H8C), O9(H9C), O10(H10E), O13(H13E), O14(H14E),
 O15(H15E), O18(H18), O19(H19E), O20(H20E), O23(H23E), O24(H24), O25(H25E),
 O28(H28E), O29(H29E), O30(H30), O3A(H3AA), O4A(H4AA), O5B(H5BA), O8B(H8BA),
 O9B(H9BA), O10A(H10B), O10B(H10D), O13A(H13B), O13B(H13D), O14A(H14B),
 O14B(H14D), O15B(H15D), O18A(H18C), O18B(H18F), O19A(H19B), O19B(H19D),
 O20A(H20B), O20B(H20D), O23B(H23D), O24B(H24F), O25A(H25B), O25B(H25D),
 O28A(H28B), O28B(H28D), O29A(H29B), O29B(H29D), O30A(H30C), O30B(H30F)
;
_olex2_date_sample_data_collection 2020-09-23
_olex2_date_sample_submission 2020-09-23
_olex2_diffrn_ambient_temperature_device 'Oxford Cryosystems'
_olex2_exptl_crystal_mounting_method 'The crystal was mounted on a MITIGEN holder with Paratone oil'
_olex2_submission_original_sample_id cx2044
_olex2_submission_special_instructions 'No special instructions were received'
_oxdiff_exptl_absorpt_empirical_details
;
Empirical correction (ABSPACK) includes:
- Absorption correction using spherical harmonics
- Frame scaling
;
_oxdiff_exptl_absorpt_empirical_full_max 1.496
_oxdiff_exptl_absorpt_empirical_full_min 0.716

loop_
_space_group_symop_operation_xyz
'x, y, z'
'-x+1/2, -y, z+1/2'
'-x, y+1/2, -z+1/2'
'x+1/2, -y+1/2, -z'

loop_
_atom_site_label
_atom_site_type_symbol
_atom_site_fract_x
_atom_site_fract_y
_atom_site_fract_z
_atom_site_U_iso_or_equiv
_atom_site_adp_type
_atom_site_occupancy
_atom_site_site_symmetry_order
_atom_site_calc_flag
_atom_site_refinement_flags_posn
_atom_site_refinement_flags_adp
_atom_site_refinement_flags_occupancy
_atom_site_disorder_assembly
_atom_site_disorder_group
O1 O 0.5068(4) 0.3369(3) 0.15482(13) 0.0190(11) Uani 1 1 d . U . . .
O2 O 0.6383(4) 0.3500(3) 0.12764(13) 0.0202(11) Uani 1 1 d . U . . .
O3 O 0.6266(5) 0.3087(3) 0.19550(14) 0.0278(14) Uani 1 1 d . U . . .
H3C H 0.669944 0.305859 0.206748 0.042 Uiso 1 1 calc GR . . . .
O4 O 0.7165(5) 0.4221(3) 0.19830(13) 0.0243(13) Uani 1 1 d . U . . .
H4C H 0.683110 0.430021 0.211420 0.036 Uiso 1 1 calc GR . . . .
O5 O 0.7732(5) 0.4186(3) 0.10271(15) 0.0299(15) Uani 1 1 d . U . . .
H5C H 0.779832 0.383039 0.103727 0.045 Uiso 1 1 calc GR . . . .
O6 O 0.6498(4) 0.4927(3) 0.15651(12) 0.0210(11) Uani 1 1 d . U . . .
O7 O 0.6737(5) 0.5662(3) 0.12677(13) 0.0233(12) Uani 1 1 d . U . . .
O8 O 0.7515(5) 0.5498(3) 0.19456(14) 0.0247(13) Uani 1 1 d . U . . .
H8C H 0.766808 0.573760 0.205982 0.037 Uiso 1 1 calc GR . . . .
O9 O 0.6145(5) 0.6445(3) 0.19747(13) 0.0233(13) Uani 1 1 d . U . . .
H9C H 0.614336 0.628880 0.212203 0.035 Uiso 1 1 calc GR . . . .
O10 O 0.6213(5) 0.6637(3) 0.09970(15) 0.0329(16) Uani 1 1 d . U . . .
H10E H 0.593881 0.694331 0.103757 0.049 Uiso 1 1 calc GR . . . .
O11 O 0.4752(4) 0.6404(3) 0.15843(14) 0.0204(12) Uani 1 1 d . U . . .
O12 O 0.3837(5) 0.7020(3) 0.13359(15) 0.0283(13) Uani 1 1 d . U . . .
O13 O 0.4449(5) 0.7077(4) 0.20242(16) 0.0340(16) Uani 1 1 d . U . . .
H13E H 0.475731 0.676953 0.202110 0.051 Uiso 1 1 calc GR . . . .
O14 O 0.2365(5) 0.6892(3) 0.20322(13) 0.0257(13) Uani 1 1 d . U . . .
H14E H 0.267670 0.692362 0.217136 0.039 Uiso 1 1 calc GR . . . .
O15 O 0.2195(7) 0.7311(5) 0.10678(18) 0.062(3) Uani 1 1 d . U . . .
H15E H 0.255828 0.750478 0.097201 0.093 Uiso 1 1 calc GR . . . .
O16 O 0.1724(4) 0.6276(3) 0.15921(13) 0.0196(11) Uani 1 1 d . U . . .
O17 O 0.0375(4) 0.6209(3) 0.13274(12) 0.0197(11) Uani 1 1 d . U . . .
O18 O 0.0491(5) 0.6347(3) 0.20365(14) 0.0278(14) Uani 1 1 d . U . . .
H18 H 0.106803 0.644506 0.203230 0.042 Uiso 1 1 calc GR . . . .
O19 O -0.0135(5) 0.5174(3) 0.19703(13) 0.0284(14) Uani 1 1 d . U . . .
H19E H 0.015212 0.487318 0.201181 0.043 Uiso 1 1 calc GR . . . .
O20 O -0.0982(5) 0.5599(3) 0.10523(15) 0.0306(15) Uani 1 1 d . U . . .
H20E H -0.126947 0.549003 0.091752 0.046 Uiso 1 1 calc GR . . . .
O21 O 0.0361(4) 0.4682(3) 0.14869(13) 0.0209(12) Uani 1 1 d . U . . .
O22 O 0.0006(4) 0.3992(3) 0.11775(13) 0.0206(11) Uani 1 1 d . U . . .
O23 O -0.0867(5) 0.4097(3) 0.18484(14) 0.0249(13) Uani 1 1 d . U . . .
H23E H -0.066712 0.443432 0.186061 0.037 Uiso 1 1 calc GR . . . .
O24 O 0.0440(5) 0.3085(3) 0.18567(13) 0.0225(13) Uani 1 1 d . U . . .
H24 H 0.028466 0.320087 0.200568 0.034 Uiso 1 1 calc GR . . . .
O25 O 0.0405(5) 0.3007(3) 0.09003(15) 0.0311(15) Uani 1 1 d . U . . .
H25E H 0.064723 0.268260 0.092247 0.047 Uiso 1 1 calc GR . . . .
O26 O 0.1940(4) 0.3216(3) 0.15058(13) 0.0200(12) Uani 1 1 d . U . . .
O27 O 0.2977(5) 0.2723(3) 0.12299(13) 0.0235(12) Uani 1 1 d . U . . .
O28 O 0.2291(5) 0.2459(3) 0.19079(13) 0.0230(12) Uani 1 1 d . U . . .
H28E H 0.180291 0.265894 0.188117 0.034 Uiso 1 1 calc GR . . . .
O29 O 0.4329(5) 0.2681(3) 0.19430(13) 0.0223(13) Uani 1 1 d . U . . .
H29E H 0.423336 0.286886 0.208000 0.033 Uiso 1 1 calc GR . . . .
O30 O 0.4824(7) 0.2663(4) 0.09658(19) 0.046(2) Uani 1 1 d . U . . .
H30 H 0.539451 0.274795 0.093305 0.069 Uiso 1 1 calc GR . . . .
C1 C 0.6028(6) 0.3227(4) 0.14956(18) 0.0198(13) Uani 1 1 d . U . . .
H1 H 0.607876 0.280465 0.147026 0.024 Uiso 1 1 calc R . . . .
C2 C 0.6614(7) 0.3399(4) 0.17364(18) 0.0203(13) Uani 1 1 d . U . . .
H2 H 0.729752 0.329256 0.170632 0.024 Uiso 1 1 calc R . . . .
C3 C 0.6555(7) 0.4031(4) 0.17755(18) 0.0204(14) Uani 1 1 d . U . . .
H3 H 0.588136 0.412694 0.182327 0.024 Uiso 1 1 calc R . . . .
C4 C 0.6805(7) 0.4355(4) 0.15228(18) 0.0196(14) Uani 1 1 d . U . . .
H4 H 0.751251 0.434838 0.149532 0.024 Uiso 1 1 calc R . . . .
C5 C 0.6303(6) 0.4106(4) 0.12827(18) 0.0198(13) Uani 1 1 d . U . . .
H5 H 0.561127 0.421334 0.128800 0.024 Uiso 1 1 calc R . . . .
C6 C 0.6736(7) 0.4326(4) 0.10329(19) 0.0240(16) Uani 1 1 d . U . . .
H6A H 0.640884 0.415163 0.088154 0.029 Uiso 1 1 calc R . . . .
H6B H 0.665451 0.474512 0.102224 0.029 Uiso 1 1 calc R . . . .
C7 C 0.7102(6) 0.5383(4) 0.14891(18) 0.0190(12) Uani 1 1 d . U . . .
H7 H 0.775762 0.523501 0.145114 0.023 Uiso 1 1 calc R . . . .
C8 C 0.7136(7) 0.5784(4) 0.17262(19) 0.0223(14) Uani 1 1 d . U . . .
H8 H 0.756646 0.611140 0.168337 0.027 Uiso 1 1 calc R . . . .
C9 C 0.6145(7) 0.6015(4) 0.17759(18) 0.0207(14) Uani 1 1 d . U . . .
H9 H 0.571811 0.569507 0.183110 0.025 Uiso 1 1 calc R . . . .
C10 C 0.5737(6) 0.6289(4) 0.15318(18) 0.0197(14) Uani 1 1 d . U . . .
H10 H 0.608270 0.665263 0.149288 0.024 Uiso 1 1 calc R . . . .
C11 C 0.5802(7) 0.5885(4) 0.12982(19) 0.0228(14) Uani 1 1 d . U . . .
H11 H 0.534449 0.556183 0.132423 0.027 Uiso 1 1 calc R . . . .
C12 C 0.5585(7) 0.6173(5) 0.1041(2) 0.0279(17) Uani 1 1 d . U . . .
H12E H 0.564957 0.589361 0.089760 0.033 Uiso 1 1 calc R . . . .
H12F H 0.491671 0.631314 0.104203 0.033 Uiso 1 1 calc R . . . .
C13 C 0.4428(7) 0.6966(4) 0.1558(2) 0.0240(14) Uani 1 1 d . U . . .
H13 H 0.498583 0.723056 0.154302 0.029 Uiso 1 1 calc R . . . .
C14 C 0.3853(7) 0.7110(4) 0.1802(2) 0.0237(14) Uani 1 1 d . U . . .
H14 H 0.361917 0.751109 0.178530 0.028 Uiso 1 1 calc R . . . .
C15 C 0.3001(6) 0.6725(4) 0.18233(18) 0.0209(14) Uani 1 1 d . U . . .
H15 H 0.322692 0.632643 0.185585 0.025 Uiso 1 1 calc R . . . .
C16 C 0.2410(6) 0.6732(4) 0.15755(18) 0.0190(14) Uani 1 1 d . U . . .
H16 H 0.206976 0.710594 0.155983 0.023 Uiso 1 1 calc R . . . .
C17 C 0.3034(7) 0.6635(5) 0.1334(2) 0.0283(16) Uani 1 1 d . U . . .
H17 H 0.327226 0.623267 0.133381 0.034 Uiso 1 1 calc R . . . .
C18 C 0.2529(8) 0.6754(7) 0.1081(2) 0.046(2) Uani 1 1 d . U . . .
H18G H 0.297502 0.668517 0.093438 0.055 Uiso 1 1 calc R . . . .
H18H H 0.198448 0.648789 0.106198 0.055 Uiso 1 1 calc R . . . .
C19 C 0.0743(6) 0.6407(4) 0.15700(18) 0.0192(13) Uani 1 1 d . U . . .
H19 H 0.064970 0.682901 0.158373 0.023 Uiso 1 1 calc R . . . .
C20 C 0.0232(7) 0.6110(4) 0.17947(18) 0.0218(14) Uani 1 1 d . U . . .
H20 H -0.046950 0.617546 0.177113 0.026 Uiso 1 1 calc R . . . .
C21 C 0.0404(6) 0.5472(4) 0.17762(18) 0.0199(14) Uani 1 1 d . U . . .
H21 H 0.110035 0.538918 0.179900 0.024 Uiso 1 1 calc R . . . .
C22 C 0.0070(6) 0.5256(4) 0.15102(17) 0.0175(13) Uani 1 1 d . U . . .
H22 H -0.064304 0.527597 0.150124 0.021 Uiso 1 1 calc R . . . .
C23 C 0.0498(7) 0.5605(4) 0.12870(18) 0.0203(13) Uani 1 1 d . U . . .
H23 H 0.119488 0.551631 0.127122 0.024 Uiso 1 1 calc R . . . .
C24 C 0.0001(7) 0.5474(4) 0.10288(19) 0.0249(16) Uani 1 1 d . U . . .
H24G H 0.028604 0.570685 0.088783 0.030 Uiso 1 1 calc R . . . .
H24H H 0.008784 0.506622 0.098396 0.030 Uiso 1 1 calc R . . . .
C25 C -0.0316(7) 0.4268(4) 0.14057(18) 0.0209(13) Uani 1 1 d . U . . .
H25 H -0.093811 0.446169 0.136830 0.025 Uiso 1 1 calc R . . . .
C26 C -0.0460(6) 0.3836(4) 0.16249(18) 0.0213(14) Uani 1 1 d . U . . .
H26 H -0.091012 0.353409 0.156194 0.026 Uiso 1 1 calc R . . . .
C27 C 0.0502(6) 0.3556(4) 0.16834(18) 0.0187(14) Uani 1 1 d . U . . .
H27 H 0.094159 0.384777 0.175987 0.022 Uiso 1 1 calc R . . . .
C28 C 0.0953(6) 0.3317(4) 0.14347(19) 0.0204(14) Uani 1 1 d . U . . .
H28 H 0.063862 0.294831 0.138732 0.024 Uiso 1 1 calc R . . . .
C29 C 0.0931(6) 0.3720(4) 0.12027(18) 0.0209(14) Uani 1 1 d . U . . .
H29 H 0.142455 0.402305 0.123012 0.025 Uiso 1 1 calc R . . . .
C30 C 0.1118(7) 0.3438(5) 0.0946(2) 0.0279(17) Uani 1 1 d . U . . .
H30G H 0.109883 0.372506 0.080507 0.033 Uiso 1 1 calc R . . . .
H30H H 0.176108 0.326159 0.094761 0.033 Uiso 1 1 calc R . . . .
C31 C 0.2351(6) 0.2683(4) 0.14483(19) 0.0207(13) Uani 1 1 d . U . . .
H31 H 0.183547 0.239822 0.141122 0.025 Uiso 1 1 calc R . . . .
C32 C 0.2914(6) 0.2499(4) 0.16902(19) 0.0206(14) Uani 1 1 d . U . . .
H32 H 0.318137 0.211089 0.165610 0.025 Uiso 1 1 calc R . . . .
C33 C 0.3743(6) 0.2899(4) 0.17398(18) 0.0178(13) Uani 1 1 d . U . . .
H33 H 0.349391 0.328376 0.179028 0.021 Uiso 1 1 calc R . . . .
C34 C 0.4352(6) 0.2952(4) 0.14957(18) 0.0201(14) Uani 1 1 d . U . . .
H34 H 0.465943 0.257733 0.145599 0.024 Uiso 1 1 calc R . . . .
C35 C 0.3742(7) 0.3140(4) 0.12660(18) 0.0234(15) Uani 1 1 d . U . . .
H35 H 0.345234 0.351954 0.130636 0.028 Uiso 1 1 calc R . . . .
C36 C 0.4278(7) 0.3180(5) 0.1010(2) 0.0294(18) Uani 1 1 d . U . . .
H36E H 0.381774 0.323610 0.086543 0.035 Uiso 1 1 calc R . . . .
H36F H 0.471379 0.351253 0.101384 0.035 Uiso 1 1 calc R . . . .
Au1 Au 0.34893(3) 0.48597(2) 0.14318(2) 0.03582(11) Uani 1 1 d . U . . .
N1 N 0.4453(8) 0.4899(9) 0.1975(2) 0.078(5) Uani 1 1 d . U . . .
N2 N 0.2579(9) 0.4798(7) 0.0885(2) 0.063(4) Uani 1 1 d . U . . .
C37 C 0.4066(9) 0.4895(9) 0.1785(2) 0.061(4) Uani 1 1 d . U . . .
C38 C 0.2919(9) 0.4821(6) 0.1077(2) 0.044(3) Uani 1 1 d . U . . .
Au1A Au 0.16838(3) 0.48870(2) 0.29967(2) 0.03759(12) Uani 1 1 d . U . . .
N1A N 0.0829(8) 0.5058(6) 0.2442(2) 0.052(3) Uani 1 1 d . U . . .
N2A N 0.2555(11) 0.4753(9) 0.3550(2) 0.082(5) Uani 1 1 d . U . . .
C37A C 0.1156(7) 0.4990(5) 0.2646(2) 0.037(2) Uani 1 1 d . U . . .
C38A C 0.2222(12) 0.4787(9) 0.3356(3) 0.070(5) Uani 1 1 d . U . . .
Au1B Au -0.27525(4) 0.50067(3) 0.50255(2) 0.04570(14) Uani 1 1 d . U . . .
N1B N -0.2256(16) 0.4997(16) 0.4431(3) 0.160(13) Uani 1 1 d . U . . .
N2B N -0.3276(7) 0.5054(5) 0.56116(18) 0.048(3) Uani 1 1 d . U . . .
C37B C -0.2386(13) 0.5008(13) 0.4641(3) 0.095(8) Uani 1 1 d . U . . .
C38B C -0.3092(8) 0.5036(5) 0.5409(2) 0.037(2) Uani 1 1 d . U . . .
K1 K -0.23722(13) 0.68211(8) 0.26147(4) 0.0209(4) Uani 1 1 d D U . . .
K2 K -0.07950(19) 0.31674(12) 0.39206(5) 0.0393(5) Uani 1 1 d D U . . .
K3 K 0.5224(3) 0.6508(2) 0.39697(6) 0.0708(11) Uani 1 1 d D U . . .
O1A O 0.3857(5) 0.3504(3) 0.30840(14) 0.0236(12) Uani 1 1 d . U . . .
O1B O -0.0054(5) 0.4190(3) 0.47974(15) 0.0253(13) Uani 1 1 d . U . . .
O1W O -0.1446(5) 0.6274(3) 0.22333(13) 0.0233(12) Uani 1 1 d . U . . .
H1WA H -0.082887 0.626460 0.226934 0.035 Uiso 1 1 d GR . . . .
H1WB H -0.148381 0.647233 0.208197 0.035 Uiso 1 1 d GR . . . .
O2A O 0.4838(5) 0.3953(3) 0.27803(14) 0.0260(12) Uani 1 1 d . U . . .
O2B O -0.0186(5) 0.3443(3) 0.50929(13) 0.0243(12) Uani 1 1 d . U . . .
O3A O 0.5284(7) 0.3437(4) 0.34399(17) 0.0409(18) Uani 1 1 d . U . . .
H3AA H 0.557174 0.357778 0.356839 0.061 Uiso 1 1 calc GR . . . .
O3B O 0.0328(5) 0.3430(3) 0.43910(15) 0.0306(13) Uani 1 1 d D U . . .
H3BA H 0.090(4) 0.355(5) 0.4424(6) 0.046 Uiso 1 1 d DR . . . .
O4A O 0.5712(6) 0.4672(3) 0.34722(17) 0.0370(17) Uani 1 1 d . U . . .
H4AA H 0.616586 0.483554 0.339535 0.055 Uiso 1 1 calc GR . . . .
O4B O -0.1507(5) 0.2918(3) 0.44081(14) 0.0305(13) Uani 1 1 d D U . . .
H4BA H -0.204(4) 0.275(4) 0.4461(7) 0.046 Uiso 1 1 d DR . . . .
O5A O 0.5144(5) 0.4951(4) 0.24748(14) 0.0352(16) Uani 1 1 d . U . . .
H5AA H 0.540484 0.465576 0.241563 0.053 Uiso 1 1 calc R . . . .
O5B O -0.1667(6) 0.2694(3) 0.53879(15) 0.0327(15) Uani 1 1 d . U . . .
H5BA H -0.112143 0.255338 0.541131 0.049 Uiso 1 1 calc GR . . . .
O5W O -0.1970(12) 0.4111(6) 0.4009(2) 0.099(5) Uani 1 1 d . U . . .
H5WA H -0.166960 0.450642 0.397241 0.149 Uiso 1 1 d GR . . . .
H5WB H -0.215917 0.417846 0.420142 0.149 Uiso 1 1 d GR . . . .
O6A O 0.4640(5) 0.5324(3) 0.31236(14) 0.0232(12) Uani 1 1 d . U . . .
O6B O -0.2611(4) 0.3204(3) 0.48493(13) 0.0202(11) Uani 1 1 d . U . . .
O7A O 0.4490(5) 0.6067(3) 0.28197(13) 0.0226(12) Uani 1 1 d . U . . .
O7B O -0.3722(5) 0.2930(3) 0.51651(13) 0.0230(12) Uani 1 1 d . U . . .
O8A O 0.5571(5) 0.6038(4) 0.34695(15) 0.0356(16) Uani 1 1 d D U . . .
H8AA H 0.585(8) 0.572(3) 0.3420(8) 0.053 Uiso 1 1 d DR . . . .
O8B O -0.3459(5) 0.2503(3) 0.44791(14) 0.0268(13) Uani 1 1 d . U . . .
H8BA H -0.314592 0.220259 0.450584 0.040 Uiso 1 1 calc GR . . . .
O9A O 0.3957(5) 0.6764(3) 0.35463(14) 0.0281(13) Uani 1 1 d D U . . .
H9AA H 0.340(4) 0.693(3) 0.3531(10) 0.042 Uiso 1 1 d DR . . . .
O9B O -0.5240(5) 0.3109(3) 0.44831(14) 0.0272(14) Uani 1 1 d . U . . .
H9BA H -0.568713 0.334106 0.450899 0.041 Uiso 1 1 calc GR . . . .
O9W O 0.3718(9) 0.5567(6) 0.3895(2) 0.075(3) Uani 1 1 d . U . . .
H9WA H 0.327570 0.552517 0.404565 0.112 Uiso 1 1 d GR . . . .
H9WB H 0.399152 0.517513 0.389369 0.112 Uiso 1 1 d GR . . . .
O10A O 0.3099(8) 0.6880(4) 0.25561(17) 0.045(2) Uani 1 1 d . U . . .
H10B H 0.367436 0.692396 0.251391 0.068 Uiso 1 1 calc GR . . . .
O10B O -0.5437(5) 0.3261(3) 0.54556(15) 0.0300(15) Uani 1 1 d . U . . .
H10D H -0.530213 0.304269 0.558018 0.045 Uiso 1 1 calc GR . . . .
O11A O 0.2418(5) 0.6545(3) 0.32002(14) 0.0249(13) Uani 1 1 d . U . . .
O11B O -0.5224(5) 0.4009(3) 0.48566(14) 0.0242(12) Uani 1 1 d . U . . .
O12A O 0.1277(5) 0.7003(3) 0.29456(13) 0.0238(12) Uani 1 1 d . U . . .
O12B O -0.6324(5) 0.4475(3) 0.51141(14) 0.0249(12) Uani 1 1 d . U . . .
O13A O 0.1947(5) 0.7145(3) 0.36314(14) 0.0299(15) Uani 1 1 d . U . . .
H13B H 0.166897 0.728262 0.376214 0.045 Uiso 1 1 calc GR . . . .
O13B O -0.6334(7) 0.4126(4) 0.44259(17) 0.046(2) Uani 1 1 d . U . . .
H13D H -0.664654 0.425651 0.429956 0.069 Uiso 1 1 calc GR . . . .
O14A O -0.0027(6) 0.6777(4) 0.36617(16) 0.0404(18) Uani 1 1 d . U . . .
H14B H -0.043079 0.651510 0.368185 0.061 Uiso 1 1 calc GR . . . .
O14B O -0.6287(6) 0.5364(3) 0.44234(15) 0.0354(17) Uani 1 1 d . U . . .
H14D H -0.595180 0.566002 0.441115 0.053 Uiso 1 1 calc GR . . . .
O15A O -0.0512(5) 0.7014(3) 0.26745(15) 0.0267(13) Uani 1 1 d D U . . .
H15B H -0.016(2) 0.7323(9) 0.268(3) 0.040 Uiso 1 1 d DR . . . .
O15B O -0.6967(5) 0.5415(3) 0.53942(15) 0.0285(15) Uani 1 1 d . U . . .
H15D H -0.703083 0.577017 0.540726 0.043 Uiso 1 1 calc GR . . . .
O16A O -0.0559(5) 0.6059(3) 0.32322(15) 0.0249(13) Uani 1 1 d . U . . .
O16B O -0.5307(5) 0.5804(3) 0.48654(14) 0.0225(12) Uani 1 1 d . U . . .
O17A O -0.1800(5) 0.5865(3) 0.29440(14) 0.0227(11) Uani 1 1 d . U . . .
O17B O -0.5117(5) 0.6565(3) 0.51499(14) 0.0261(13) Uani 1 1 d . U . . .
O17W O 0.0088(6) 0.2127(4) 0.40469(15) 0.0358(16) Uani 1 1 d . U . . .
H17C H 0.024289 0.194408 0.390930 0.054 Uiso 1 1 d GR . . . .
H17D H -0.032896 0.190413 0.412293 0.054 Uiso 1 1 d GR . . . .
O18A O -0.1765(9) 0.5984(4) 0.36502(18) 0.056(2) Uani 1 1 d . U . . .
H18C H -0.168769 0.572104 0.375956 0.083 Uiso 1 1 calc GR . . . .
O18B O -0.5740(6) 0.6533(3) 0.44548(15) 0.0312(15) Uani 1 1 d . U . . .
H18F H -0.569895 0.617603 0.444857 0.047 Uiso 1 1 calc GR . . . .
O19A O -0.2263(6) 0.4767(3) 0.35629(15) 0.0345(15) Uani 1 1 d . U . . .
H19B H -0.203568 0.480721 0.371328 0.052 Uiso 1 1 calc GR . . . .
O19B O -0.3883(7) 0.7052(4) 0.44420(17) 0.047(2) Uani 1 1 d . U . . .
H19D H -0.431597 0.728286 0.439976 0.071 Uiso 1 1 calc GR . . . .
O20A O -0.2765(6) 0.5118(3) 0.26036(17) 0.0416(17) Uani 1 1 d . U . . .
H20B H -0.297172 0.544962 0.262836 0.062 Uiso 1 1 calc GR . . . .
O20B O -0.3840(6) 0.7333(4) 0.54301(18) 0.0417(19) Uani 1 1 d . U . . .
H20D H -0.332776 0.748192 0.548138 0.062 Uiso 1 1 calc GR . . . .
O21A O -0.1359(4) 0.4359(3) 0.31036(13) 0.0186(11) Uani 1 1 d . U . . .
O21B O -0.2724(5) 0.6771(3) 0.48696(14) 0.0236(12) Uani 1 1 d . U . . .
O22A O -0.1329(4) 0.3726(3) 0.27546(13) 0.0194(11) Uani 1 1 d . U . . .
O22B O -0.1466(5) 0.7044(3) 0.51378(14) 0.0270(12) Uani 1 1 d . U . . .
O23A O -0.2102(5) 0.3541(3) 0.34317(15) 0.0311(15) Uani 1 1 d D U . . .
H23B H -0.269(3) 0.364(5) 0.3398(6) 0.047 Uiso 1 1 d DR . . . .
O23B O -0.2045(5) 0.7532(3) 0.44751(15) 0.0304(15) Uani 1 1 d . U . . .
H23D H -0.253407 0.732614 0.446064 0.046 Uiso 1 1 calc GR . . . .
O24A O -0.0468(5) 0.2814(3) 0.34059(13) 0.0230(12) Uani 1 1 d D U . . .
H24C H -0.049(8) 0.2493(9) 0.3320(6) 0.034 Uiso 1 1 d DR . . . .
O24B O -0.0322(6) 0.6915(4) 0.43946(17) 0.0365(17) Uani 1 1 d . U . . .
H24F H -0.012458 0.661086 0.432693 0.055 Uiso 1 1 calc GR . . . .
O25A O -0.0362(5) 0.3076(3) 0.23692(13) 0.0244(13) Uani 1 1 d . U . . .
H25B H 0.005084 0.281801 0.235413 0.037 Uiso 1 1 calc GR . . . .
O25B O 0.0393(6) 0.6823(4) 0.53571(18) 0.0424(19) Uani 1 1 d . U . . .
H25D H 0.020556 0.714196 0.530326 0.064 Uiso 1 1 calc GR . . . .
O26A O 0.0886(4) 0.3116(3) 0.30162(13) 0.0194(11) Uani 1 1 d . U . . .
O26B O -0.0089(5) 0.5989(3) 0.47678(17) 0.0304(14) Uani 1 1 d . U . . .
O27A O 0.1990(4) 0.2705(3) 0.27332(13) 0.0196(11) Uani 1 1 d . U . . .
O27B O 0.1126(5) 0.5514(3) 0.49881(17) 0.0336(14) Uani 1 1 d . U . . .
O28A O 0.1334(5) 0.2334(4) 0.33942(15) 0.0322(16) Uani 1 1 d . U . . .
H28B H 0.158971 0.211230 0.350247 0.048 Uiso 1 1 calc GR . . . .
O28B O 0.0714(7) 0.5817(5) 0.4289(2) 0.054(2) Uani 1 1 d . U . . .
H28D H 0.118340 0.591156 0.419686 0.081 Uiso 1 1 calc GR . . . .
O29A O 0.3336(5) 0.2682(3) 0.34477(14) 0.0311(15) Uani 1 1 d . U . . .
H29B H 0.318914 0.284432 0.358815 0.047 Uiso 1 1 calc GR . . . .
O29B O 0.0764(8) 0.4584(4) 0.43187(18) 0.048(2) Uani 1 1 d . U . . .
H29D H 0.089277 0.425555 0.437343 0.072 Uiso 1 1 calc GR . . . .
O30A O 0.3659(5) 0.2701(3) 0.24448(14) 0.0271(14) Uani 1 1 d . U . . .
H30C H 0.337335 0.242035 0.251026 0.041 Uiso 1 1 calc GR . . . .
O30B O 0.1736(5) 0.4487(3) 0.52626(18) 0.0368(18) Uani 1 1 d . U . . .
H30F H 0.175254 0.419407 0.535692 0.055 Uiso 1 1 calc GR . . . .
C1A C 0.4796(6) 0.3569(4) 0.2996(2) 0.0234(13) Uani 1 1 d . U . . .
H1A H 0.505630 0.318898 0.294274 0.028 Uiso 1 1 calc R . . . .
C1B C 0.0225(7) 0.3624(4) 0.4853(2) 0.0239(13) Uani 1 1 d . U . . .
H1B H 0.093720 0.360615 0.486648 0.029 Uiso 1 1 calc R . . . .
C2A C 0.5386(7) 0.3806(4) 0.3220(2) 0.0286(16) Uani 1 1 d . U . . .
H2A H 0.607363 0.380656 0.316677 0.034 Uiso 1 1 calc R . . . .
C2B C -0.0107(7) 0.3244(4) 0.4628(2) 0.0241(14) Uani 1 1 d D U . . .
H2B H 0.007873 0.283914 0.466310 0.029 Uiso 1 1 calc R . . . .
C3A C 0.5092(7) 0.4424(4) 0.3286(2) 0.0259(16) Uani 1 1 d . U . . .
H3A H 0.444046 0.440787 0.336584 0.031 Uiso 1 1 calc R . . . .
C3B C -0.1187(7) 0.3289(4) 0.46109(18) 0.0208(14) Uani 1 1 d D U . . .
H3B H -0.137118 0.369103 0.456875 0.025 Uiso 1 1 calc R . . . .
C4A C 0.5015(6) 0.4790(4) 0.3041(2) 0.0233(14) Uani 1 1 d . U . . .
H4A H 0.566854 0.484969 0.296658 0.028 Uiso 1 1 calc R . . . .
C4B C -0.1617(6) 0.3120(4) 0.48694(17) 0.0200(13) Uani 1 1 d . U . . .
H4B H -0.148393 0.270696 0.490317 0.024 Uiso 1 1 calc R . . . .
C5A C 0.4395(7) 0.4498(4) 0.2840(2) 0.0237(14) Uani 1 1 d . U . . .
H5A H 0.375183 0.442578 0.291849 0.028 Uiso 1 1 calc R . . . .
C5B C -0.1210(7) 0.3475(4) 0.50895(18) 0.0223(15) Uani 1 1 d . U . . .
H5B H -0.139588 0.388174 0.505929 0.027 Uiso 1 1 calc R . . . .
C6A C 0.4260(7) 0.4808(5) 0.2586(2) 0.0281(17) Uani 1 1 d . U . . .
H6AA H 0.389679 0.456326 0.246426 0.034 Uiso 1 1 calc R . . . .
H6AB H 0.388434 0.515960 0.261685 0.034 Uiso 1 1 calc R . . . .
C6B C -0.1586(8) 0.3296(5) 0.53588(19) 0.0281(17) Uani 1 1 d . U . . .
H6BA H -0.114999 0.344485 0.549458 0.034 Uiso 1 1 calc R . . . .
H6BB H -0.222188 0.347091 0.538684 0.034 Uiso 1 1 calc R . . . .
C7A C 0.5017(7) 0.5840(4) 0.30296(19) 0.0220(13) Uani 1 1 d . U . . .
H7A H 0.569256 0.577721 0.297289 0.026 Uiso 1 1 calc R . . . .
C7B C -0.3233(6) 0.2766(4) 0.49338(18) 0.0200(13) Uani 1 1 d . U . . .
H7B H -0.286024 0.240920 0.496640 0.024 Uiso 1 1 calc R . . . .
C8A C 0.5006(6) 0.6246(4) 0.32585(19) 0.0219(14) Uani 1 1 d D U . . .
H8A H 0.528426 0.661686 0.319979 0.026 Uiso 1 1 calc R . . . .
C8B C -0.3942(7) 0.2667(4) 0.47143(19) 0.0222(14) Uani 1 1 d . U . . .
H8B H -0.440159 0.236084 0.476606 0.027 Uiso 1 1 calc R . . . .
C9A C 0.3992(7) 0.6351(4) 0.33396(19) 0.0217(15) Uani 1 1 d D U . . .
H9A H 0.372109 0.598388 0.340648 0.026 Uiso 1 1 calc R . . . .
C9B C -0.4482(7) 0.3215(4) 0.46664(19) 0.0218(15) Uani 1 1 d . U . . .
H9B H -0.403625 0.350595 0.459245 0.026 Uiso 1 1 calc R . . . .
C10A C 0.3392(7) 0.6543(4) 0.31100(19) 0.0231(14) Uani 1 1 d . U . . .
H10A H 0.358567 0.693610 0.305550 0.028 Uiso 1 1 calc R . . . .
C10B C -0.4907(7) 0.3440(4) 0.49184(19) 0.0213(14) Uani 1 1 d . U . . .
H10C H -0.546361 0.319900 0.497177 0.026 Uiso 1 1 calc R . . . .
C11A C 0.3490(7) 0.6129(4) 0.28796(19) 0.0246(14) Uani 1 1 d . U . . .
H11A H 0.324791 0.574883 0.293777 0.030 Uiso 1 1 calc R . . . .
C11B C -0.4186(7) 0.3472(4) 0.5139(2) 0.0224(14) Uani 1 1 d . U . . .
H11B H -0.369643 0.376893 0.509677 0.027 Uiso 1 1 calc R . . . .
C12A C 0.2944(8) 0.6295(5) 0.2637(2) 0.0331(19) Uani 1 1 d . U . . .
H12A H 0.313276 0.603791 0.249315 0.040 Uiso 1 1 calc R . . . .
H12B H 0.225258 0.623827 0.266948 0.040 Uiso 1 1 calc R . . . .
C12B C -0.4646(8) 0.3614(5) 0.5401(2) 0.0290(18) Uani 1 1 d . U . . .
H12C H -0.416484 0.357100 0.554068 0.035 Uiso 1 1 calc R . . . .
H12D H -0.485745 0.401753 0.539912 0.035 Uiso 1 1 calc R . . . .
C13A C 0.1878(7) 0.7039(4) 0.31676(19) 0.0230(14) Uani 1 1 d . U . . .
H13A H 0.232110 0.737023 0.314570 0.028 Uiso 1 1 calc R . . . .
C13B C -0.6199(7) 0.4152(4) 0.4890(2) 0.0257(14) Uani 1 1 d . U . . .
H13C H -0.658560 0.379492 0.490300 0.031 Uiso 1 1 calc R . . . .
C14A C 0.1291(7) 0.7126(4) 0.3414(2) 0.0250(15) Uani 1 1 d . U . . .
H14A H 0.094260 0.749710 0.340273 0.030 Uiso 1 1 calc R . . . .
C14B C -0.6494(8) 0.4474(4) 0.4651(2) 0.0287(15) Uani 1 1 d . U . . .
H14C H -0.719065 0.456498 0.466390 0.034 Uiso 1 1 calc R . . . .
C15A C 0.0572(7) 0.6644(5) 0.3448(2) 0.0270(17) Uani 1 1 d . U . . .
H15A H 0.092029 0.628028 0.348377 0.032 Uiso 1 1 calc R . . . .
C15B C -0.5941(7) 0.5021(4) 0.46324(18) 0.0260(15) Uani 1 1 d . U . . .
H15C H -0.525564 0.492716 0.459788 0.031 Uiso 1 1 calc R . . . .
C16A C -0.0002(7) 0.6581(4) 0.31970(19) 0.0219(14) Uani 1 1 d . U . . .
H16A H -0.044079 0.691464 0.317558 0.026 Uiso 1 1 calc R . . . .
C16B C -0.6000(6) 0.5355(4) 0.48859(18) 0.0204(13) Uani 1 1 d . U . . .
H16B H -0.665394 0.552026 0.490668 0.025 Uiso 1 1 calc R . . . .
C17A C 0.0624(7) 0.6520(4) 0.29582(19) 0.0228(14) Uani 1 1 d . U . . .
H17A H 0.100322 0.615953 0.297250 0.027 Uiso 1 1 calc R . . . .
C17B C -0.5753(6) 0.4991(4) 0.51220(17) 0.0233(13) Uani 1 1 d . U . . .
H17B H -0.506037 0.488643 0.511509 0.028 Uiso 1 1 calc R . . . .
C18A C 0.0098(7) 0.6526(4) 0.2698(2) 0.0237(16) Uani 1 1 d D U . . .
H18A H 0.056966 0.652868 0.255379 0.028 Uiso 1 1 calc R . . . .
H18B H -0.029060 0.617487 0.268137 0.028 Uiso 1 1 calc R . . . .
C18B C -0.5963(7) 0.5274(4) 0.5378(2) 0.0271(17) Uani 1 1 d . U . . .
H18D H -0.578809 0.501511 0.552292 0.033 Uiso 1 1 calc R . . . .
H18E H -0.557554 0.562598 0.539466 0.033 Uiso 1 1 calc R . . . .
C19A C -0.1555(7) 0.6083(4) 0.3191(2) 0.0240(13) Uani 1 1 d . U . . .
H19A H -0.176916 0.648945 0.320231 0.029 Uiso 1 1 calc R . . . .
C19B C -0.5573(7) 0.6370(4) 0.4919(2) 0.0254(14) Uani 1 1 d . U . . .
H19C H -0.628172 0.639053 0.494277 0.031 Uiso 1 1 calc R . . . .
C20A C -0.2033(8) 0.5744(5) 0.3406(2) 0.0308(16) Uani 1 1 d . U . . .
H20A H -0.274208 0.577655 0.338526 0.037 Uiso 1 1 calc R . . . .
C20B C -0.5285(7) 0.6738(5) 0.4689(2) 0.0281(16) Uani 1 1 d . U . . .
H20C H -0.547766 0.714258 0.472217 0.034 Uiso 1 1 calc R . . . .
C21A C -0.1750(7) 0.5117(4) 0.33849(18) 0.0252(15) Uani 1 1 d . U . . .
H21A H -0.105715 0.508918 0.343156 0.030 Uiso 1 1 calc R . . . .
C21B C -0.4206(7) 0.6706(5) 0.4651(2) 0.0276(17) Uani 1 1 d . U . . .
H21B H -0.403129 0.630113 0.461191 0.033 Uiso 1 1 calc R . . . .
C22A C -0.1858(6) 0.4893(4) 0.31082(18) 0.0217(13) Uani 1 1 d . U . . .
H22A H -0.255075 0.482551 0.307083 0.026 Uiso 1 1 calc R . . . .
C22B C -0.3719(7) 0.6881(4) 0.49045(19) 0.0236(15) Uani 1 1 d . U . . .
H22B H -0.382407 0.729628 0.493762 0.028 Uiso 1 1 calc R . . . .
C23A C -0.1450(7) 0.5284(4) 0.29037(19) 0.0232(14) Uani 1 1 d . U . . .
H23A H -0.073651 0.528189 0.291590 0.028 Uiso 1 1 calc R . . . .
C23B C -0.4099(7) 0.6530(4) 0.5134(2) 0.0242(15) Uani 1 1 d . U . . .
H23C H -0.391473 0.612150 0.510831 0.029 Uiso 1 1 calc R . . . .
C24A C -0.1750(8) 0.5115(4) 0.26289(19) 0.0316(17) Uani 1 1 d . U . . .
H24A H -0.146871 0.538550 0.250195 0.038 Uiso 1 1 calc R . . . .
H24B H -0.150232 0.472935 0.258901 0.038 Uiso 1 1 calc R . . . .
C24B C -0.3704(7) 0.6732(5) 0.5397(2) 0.0300(18) Uani 1 1 d . U . . .
H24D H -0.403035 0.652501 0.553952 0.036 Uiso 1 1 calc R . . . .
H24E H -0.301324 0.664252 0.540652 0.036 Uiso 1 1 calc R . . . .
C25A C -0.1776(6) 0.3874(4) 0.29948(19) 0.0203(12) Uani 1 1 d . U . . .
H25A H -0.247397 0.394226 0.296589 0.024 Uiso 1 1 calc R . . . .
C25B C -0.2067(7) 0.7213(4) 0.4928(2) 0.0230(13) Uani 1 1 d . U . . .
H25C H -0.242435 0.756654 0.497772 0.028 Uiso 1 1 calc R . . . .
C26A C -0.1637(7) 0.3384(4) 0.31913(19) 0.0229(14) Uani 1 1 d D U . . .
H26A H -0.194416 0.303095 0.312076 0.027 Uiso 1 1 calc R . . . .
C26B C -0.1469(7) 0.7327(4) 0.4686(2) 0.0262(15) Uani 1 1 d . U . . .
H26B H -0.097997 0.762359 0.472849 0.031 Uiso 1 1 calc R . . . .
C27A C -0.0583(7) 0.3275(4) 0.32287(18) 0.0210(15) Uani 1 1 d D U . . .
H27A H -0.028322 0.362385 0.330559 0.025 Uiso 1 1 calc R . . . .
C27B C -0.0955(7) 0.6783(4) 0.4608(2) 0.0262(16) Uani 1 1 d . U . . .
H27B H -0.143204 0.649058 0.455138 0.031 Uiso 1 1 calc R . . . .
C28A C -0.0117(6) 0.3153(4) 0.29665(18) 0.0172(13) Uani 1 1 d . U . . .
H28A H -0.035999 0.278537 0.289334 0.021 Uiso 1 1 calc R . . . .
C28B C -0.0380(8) 0.6554(4) 0.4836(2) 0.0294(16) Uani 1 1 d . U . . .
H28C H 0.019508 0.679857 0.486598 0.035 Uiso 1 1 calc R . . . .
C29A C -0.0308(6) 0.3639(4) 0.27782(18) 0.0183(13) Uani 1 1 d . U . . .
H29A H -0.001543 0.399398 0.285067 0.022 Uiso 1 1 calc R . . . .
C29B C -0.0973(8) 0.6514(4) 0.5088(2) 0.0301(16) Uani 1 1 d . U . . .
H29C H -0.145007 0.619861 0.507100 0.036 Uiso 1 1 calc R . . . .
C30A C 0.0050(7) 0.3559(4) 0.25014(18) 0.0201(15) Uani 1 1 d . U . . .
H30A H -0.009410 0.390782 0.240023 0.024 Uiso 1 1 calc R . . . .
H30B H 0.075276 0.351232 0.250547 0.024 Uiso 1 1 calc R . . . .
C30B C -0.0361(8) 0.6414(5) 0.5329(3) 0.039(2) Uani 1 1 d . U . . .
H30D H -0.077438 0.642999 0.548580 0.046 Uiso 1 1 calc R . . . .
H30E H -0.007974 0.602720 0.532011 0.046 Uiso 1 1 calc R . . . .
C31A C 0.1364(6) 0.2608(4) 0.29499(19) 0.0207(13) Uani 1 1 d . U . . .
H31A H 0.089048 0.230293 0.290610 0.025 Uiso 1 1 calc R . . . .
C31B C 0.0886(8) 0.5842(5) 0.4765(3) 0.0351(16) Uani 1 1 d . U . . .
H31B H 0.128561 0.619506 0.475997 0.042 Uiso 1 1 calc R . . . .
C32A C 0.1968(6) 0.2427(4) 0.31838(19) 0.0230(14) Uani 1 1 d . U . . .
H32A H 0.229592 0.205962 0.314119 0.028 Uiso 1 1 calc R . . . .
C32B C 0.1057(9) 0.5491(5) 0.4522(3) 0.0394(18) Uani 1 1 d . U . . .
H32B H 0.175587 0.540953 0.450310 0.047 Uiso 1 1 calc R . . . .
C33A C 0.2719(7) 0.2873(4) 0.32461(19) 0.0244(15) Uani 1 1 d . U . . .
H33A H 0.238814 0.322751 0.330639 0.029 Uiso 1 1 calc R . . . .
C33B C 0.0510(8) 0.4938(5) 0.4532(2) 0.0381(19) Uani 1 1 d . U . . .
H33B H -0.018536 0.503015 0.451559 0.046 Uiso 1 1 calc R . . . .
C34A C 0.3324(6) 0.3019(4) 0.30077(19) 0.0212(14) Uani 1 1 d . U . . .
H34A H 0.376350 0.269565 0.296536 0.025 Uiso 1 1 calc R . . . .
C34B C 0.0658(7) 0.4638(5) 0.4787(2) 0.0280(16) Uani 1 1 d . U . . .
H34B H 0.131050 0.446435 0.479050 0.034 Uiso 1 1 calc R . . . .
C35A C 0.2670(7) 0.3150(4) 0.27724(18) 0.0209(14) Uani 1 1 d . U . . .
H35A H 0.231630 0.351210 0.280831 0.025 Uiso 1 1 calc R . . . .
C35B C 0.0519(7) 0.5006(4) 0.5026(2) 0.0289(15) Uani 1 1 d . U . . .
H35B H -0.016583 0.512441 0.503904 0.035 Uiso 1 1 calc R . . . .
C36A C 0.3179(7) 0.3209(4) 0.2514(2) 0.0256(16) Uani 1 1 d . U . . .
H36A H 0.270917 0.330628 0.237729 0.031 Uiso 1 1 calc R . . . .
H36B H 0.364747 0.352451 0.252567 0.031 Uiso 1 1 calc R . . . .
C36B C 0.0825(7) 0.4729(5) 0.5273(2) 0.0303(18) Uani 1 1 d . U . . .
H36C H 0.081274 0.501639 0.541470 0.036 Uiso 1 1 calc R . . . .
H36D H 0.035848 0.442709 0.531864 0.036 Uiso 1 1 calc R . . . .
O2W O 0.2341(5) 0.7986(3) 0.26548(15) 0.0296(15) Uani 1 1 d . U . . .
H2WA H 0.220049 0.817673 0.251435 0.044 Uiso 1 1 d G . . . .
H2WB H 0.295383 0.803251 0.267322 0.044 Uiso 1 1 d G . . . .
O3W O -0.3327(5) 0.4009(3) 0.25059(14) 0.0282(15) Uani 1 1 d . U . . .
H3WA H -0.394847 0.399073 0.250287 0.042 Uiso 1 1 d G . . . .
H3WB H -0.315779 0.394802 0.234474 0.042 Uiso 1 1 d G . . . .
O4W O 0.1555(6) 0.8050(3) 0.39258(16) 0.0332(16) Uani 1 1 d . U . . .
H4WA H 0.095102 0.800499 0.396131 0.050 Uiso 1 1 d G . . . .
H4WB H 0.165895 0.840467 0.388340 0.050 Uiso 1 1 d G . . . .
O6W O 0.2420(6) 0.6846(5) 0.4457(3) 0.064(3) Uani 1 1 d . U . . .
H6WA H 0.224128 0.715604 0.437726 0.096 Uiso 1 1 d G . . . .
H6WB H 0.303377 0.688538 0.447753 0.096 Uiso 1 1 d G . . . .
O7W O 0.2145(8) 0.6263(5) 0.3999(2) 0.057(3) Uani 1 1 d . U . . .
H7WA H 0.273214 0.622853 0.394437 0.085 Uiso 1 1 d G . . . .
H7WB H 0.190269 0.653005 0.390158 0.085 Uiso 1 1 d G . . . .
O8W O 0.3397(10) 0.7856(6) 0.4214(3) 0.076(4) Uani 1 1 d . U . . .
H8WA H 0.363799 0.773377 0.436042 0.114 Uiso 1 1 d G . . . .
H8WB H 0.324048 0.756509 0.411739 0.114 Uiso 1 1 d G . . . .
O10W O 0.6225(5) 0.6062(3) 0.24715(15) 0.0313(16) Uani 1 1 d . U . . .
H10F H 0.585326 0.598755 0.260920 0.047 Uiso 1 1 d GR . . . .
H10G H 0.647881 0.572617 0.242990 0.047 Uiso 1 1 d GR . . . .
O11W O 0.5507(10) 0.2644(7) 0.2535(3) 0.079(4) Uani 1 1 d . U . . .
H11C H 0.514494 0.280241 0.265275 0.119 Uiso 1 1 d G . . . .
H11D H 0.601070 0.253292 0.262089 0.119 Uiso 1 1 d G . . . .
O12W O 0.6519(8) 0.3262(6) 0.3870(3) 0.078(4) Uani 1 1 d . U . . .
H12G H 0.694290 0.308020 0.396750 0.117 Uiso 1 1 d . . . . .
H12H H 0.663530 0.362840 0.388390 0.117 Uiso 1 1 d . . . . .
O13W O 0.4845(8) 0.2608(6) 0.4010(2) 0.061(3) Uani 1 1 d . U . . .
H13F H 0.458181 0.274158 0.386869 0.091 Uiso 1 1 d G . . . .
H13G H 0.534248 0.242031 0.395480 0.091 Uiso 1 1 d G . . . .
O14W O 0.1873(5) 0.1673(3) 0.38088(17) 0.0346(18) Uani 1 1 d . U . . .
H14F H 0.161636 0.200245 0.377247 0.052 Uiso 1 1 d G . . . .
H14G H 0.237669 0.175591 0.390034 0.052 Uiso 1 1 d G . . . .
O15W O 0.3008(11) 0.3147(8) 0.3927(2) 0.096(5) Uani 1 1 d . U . . .
H15F H 0.333910 0.320530 0.378590 0.144 Uiso 1 1 d . . . . .
H15G H 0.243930 0.305780 0.387060 0.144 Uiso 1 1 d . . . . .
O16W O 0.2398(10) 0.4274(8) 0.4057(2) 0.086(4) Uani 1 1 d . U . . .
H16C H 0.191798 0.422327 0.395104 0.130 Uiso 1 1 d G . . . .
H16D H 0.289858 0.418722 0.396470 0.130 Uiso 1 1 d G . . . .
O18W O 0.1749(8) 0.2660(5) 0.4292(2) 0.063(3) Uani 1 1 d . U . . .
H18I H 0.216280 0.293300 0.431530 0.094 Uiso 1 1 d . . . . .
H18J H 0.123020 0.283230 0.424420 0.094 Uiso 1 1 d . . . . .
O19W O 0.2553(6) 0.3419(3) 0.53698(19) 0.0382(19) Uani 1 1 d . U . . .
H19F H 0.304657 0.352911 0.545984 0.057 Uiso 1 1 d G . . . .
H19G H 0.219025 0.372053 0.536068 0.057 Uiso 1 1 d G . . . .
O20W O 0.2247(6) 0.6492(4) 0.52847(19) 0.042(2) Uani 1 1 d . U . . .
H20F H 0.185475 0.650796 0.541614 0.062 Uiso 1 1 d G . . . .
H20G H 0.281047 0.646585 0.535568 0.062 Uiso 1 1 d G . . . .
O21W O -0.2957(15) 0.6573(8) 0.3982(4) 0.128(7) Uani 1 1 d D U . . .
H21C H -0.254856 0.650314 0.379971 0.192 Uiso 1 1 d DGR . . . .
H21D H -0.258640 0.624808 0.409252 0.192 Uiso 1 1 d DGR . . . .

loop_
_atom_site_aniso_label
_atom_site_aniso_U_11
_atom_site_aniso_U_22
_atom_site_aniso_U_33
_atom_site_aniso_U_23
_atom_site_aniso_U_13
_atom_site_aniso_U_12
O1 0.018(2) 0.018(3) 0.021(3) 0.002(2) -0.0023(17) -0.0001(19)
O2 0.020(3) 0.018(2) 0.023(2) -0.0012(19) 0.000(2) 0.000(2)
O3 0.028(3) 0.030(3) 0.026(3) 0.010(3) -0.005(2) -0.008(3)
O4 0.022(3) 0.031(3) 0.020(3) -0.003(2) -0.001(2) 0.000(3)
O5 0.023(3) 0.033(4) 0.034(4) 0.004(3) 0.005(3) -0.003(3)
O6 0.017(2) 0.016(2) 0.031(3) 0.0001(18) 0.002(2) -0.0007(19)
O7 0.022(3) 0.023(3) 0.025(3) 0.002(2) 0.001(2) 0.001(2)
O8 0.024(3) 0.019(3) 0.032(3) -0.001(2) -0.011(2) -0.001(2)
O9 0.027(3) 0.021(3) 0.022(3) -0.002(2) -0.003(2) 0.001(2)
O10 0.033(4) 0.036(4) 0.030(4) 0.008(3) -0.002(3) -0.003(3)
O11 0.017(2) 0.014(2) 0.030(3) 0.002(2) -0.001(2) -0.0008(18)
O12 0.018(2) 0.035(3) 0.032(3) 0.013(3) 0.004(2) 0.006(2)
O13 0.022(3) 0.040(4) 0.040(3) -0.009(3) -0.009(3) 0.002(3)
O14 0.021(3) 0.034(4) 0.021(3) -0.004(3) -0.004(2) 0.001(3)
O15 0.052(6) 0.104(7) 0.030(4) 0.026(4) 0.009(4) 0.036(5)
O16 0.014(2) 0.017(3) 0.027(3) 0.001(2) -0.0040(18) 0.0007(18)
O17 0.019(3) 0.018(2) 0.022(2) -0.0017(19) -0.006(2) 0.004(2)
O18 0.024(3) 0.036(4) 0.024(3) -0.011(3) 0.000(2) -0.003(3)
O19 0.035(3) 0.030(3) 0.021(3) 0.000(3) 0.003(2) -0.011(3)
O20 0.028(3) 0.034(4) 0.030(4) -0.009(3) -0.009(3) 0.004(3)
O21 0.011(2) 0.019(2) 0.033(3) -0.0030(19) -0.002(2) 0.0036(18)
O22 0.016(3) 0.023(3) 0.022(2) -0.001(2) -0.0021(19) 0.000(2)
O23 0.018(3) 0.028(3) 0.029(3) 0.000(3) 0.006(2) -0.005(2)
O24 0.025(3) 0.022(3) 0.021(3) 0.004(2) 0.005(2) 0.005(2)
O25 0.036(4) 0.028(3) 0.030(4) -0.003(3) -0.002(3) 0.008(3)
O26 0.014(2) 0.019(3) 0.027(3) 0.001(2) -0.0021(19) -0.0009(18)
O27 0.022(3) 0.026(3) 0.022(2) -0.002(2) -0.0016(19) -0.002(2)
O28 0.021(3) 0.022(3) 0.026(3) 0.007(2) 0.001(2) -0.001(2)
O29 0.022(3) 0.024(3) 0.021(3) 0.003(2) -0.002(2) 0.000(2)
O30 0.040(5) 0.057(5) 0.041(5) -0.002(4) 0.008(4) 0.014(4)
C1 0.016(2) 0.019(3) 0.025(3) 0.001(2) -0.002(2) -0.001(2)
C2 0.018(3) 0.019(3) 0.024(3) 0.004(2) -0.003(2) -0.002(3)
C3 0.019(4) 0.019(2) 0.022(3) 0.001(2) -0.002(2) -0.003(3)
C4 0.021(4) 0.015(2) 0.023(2) -0.0003(19) -0.002(2) 0.001(2)
C5 0.017(3) 0.019(2) 0.024(3) 0.000(2) -0.001(2) -0.001(2)
C6 0.023(3) 0.025(4) 0.024(3) 0.001(3) 0.000(3) -0.005(3)
C7 0.014(3) 0.017(2) 0.026(3) 0.001(2) 0.002(2) -0.001(2)
C8 0.019(3) 0.021(3) 0.028(3) -0.001(2) -0.004(2) 0.001(2)
C9 0.021(3) 0.020(3) 0.021(3) 0.000(2) -0.001(2) 0.002(3)
C10 0.019(3) 0.018(3) 0.022(3) 0.001(2) -0.001(2) 0.000(2)
C11 0.020(3) 0.024(3) 0.023(3) -0.001(2) -0.002(2) 0.001(3)
C12 0.029(4) 0.030(4) 0.025(3) 0.002(3) -0.003(3) 0.000(3)
C13 0.020(3) 0.017(3) 0.035(3) 0.004(3) 0.000(2) 0.002(2)
C14 0.017(3) 0.019(3) 0.035(3) -0.003(3) -0.003(2) 0.001(2)
C15 0.019(3) 0.021(4) 0.023(3) 0.000(3) -0.0041(19) -0.001(2)
C16 0.016(3) 0.019(3) 0.022(2) 0.002(3) -0.002(2) 0.000(2)
C17 0.020(3) 0.042(4) 0.023(3) 0.001(3) 0.001(2) 0.002(3)
C18 0.022(4) 0.090(6) 0.026(3) 0.009(4) 0.000(3) 0.013(4)
C19 0.015(2) 0.020(3) 0.022(3) -0.003(2) -0.003(2) 0.002(2)
C20 0.021(3) 0.023(3) 0.021(3) -0.004(2) -0.001(2) -0.002(3)
C21 0.016(3) 0.023(3) 0.022(3) 0.000(2) -0.001(2) -0.002(3)
C22 0.013(3) 0.019(2) 0.021(2) -0.0022(19) -0.002(2) 0.007(2)
C23 0.021(3) 0.019(2) 0.021(3) -0.003(2) 0.001(2) 0.002(3)
C24 0.031(3) 0.022(4) 0.022(3) -0.003(3) -0.004(3) 0.004(3)
C25 0.021(3) 0.020(3) 0.021(3) 0.000(2) -0.003(2) -0.001(2)
C26 0.016(3) 0.025(3) 0.022(3) 0.001(2) -0.002(2) -0.002(2)
C27 0.014(3) 0.020(3) 0.022(3) 0.003(2) -0.003(2) -0.005(2)
C28 0.014(3) 0.026(4) 0.021(3) 0.004(2) -0.001(2) -0.002(2)
C29 0.015(3) 0.025(4) 0.022(3) 0.005(2) 0.001(2) 0.000(2)
C30 0.027(4) 0.033(4) 0.024(3) 0.003(3) 0.005(3) 0.006(3)
C31 0.019(3) 0.019(3) 0.024(3) 0.000(2) -0.002(2) 0.001(2)
C32 0.017(3) 0.019(3) 0.026(3) 0.003(3) 0.000(2) 0.001(2)
C33 0.017(3) 0.016(3) 0.020(3) 0.000(2) 0.0000(19) 0.002(2)
C34 0.018(3) 0.021(3) 0.021(3) -0.002(3) 0.001(2) -0.002(2)
C35 0.023(3) 0.028(4) 0.020(3) -0.001(3) -0.001(2) -0.004(2)
C36 0.021(4) 0.046(5) 0.021(3) 0.000(3) 0.000(3) 0.001(3)
Au1 0.0304(2) 0.0479(3) 0.0291(2) 0.0029(2) -0.00598(17) -0.0093(2)
N1 0.038(5) 0.163(16) 0.033(4) 0.011(7) -0.014(4) -0.018(8)
N2 0.053(6) 0.105(11) 0.031(3) 0.002(5) -0.015(4) -0.022(7)
C37 0.037(6) 0.112(13) 0.033(3) 0.017(6) -0.014(4) -0.030(8)
C38 0.040(6) 0.061(8) 0.030(3) 0.000(5) -0.011(3) -0.012(6)
Au1A 0.0343(2) 0.0484(3) 0.0300(2) 0.0018(2) -0.00187(17) -0.0021(2)
N1A 0.056(6) 0.056(7) 0.043(3) 0.014(5) -0.024(4) -0.008(6)
N2A 0.074(8) 0.138(15) 0.034(4) 0.004(7) -0.017(5) 0.027(9)
C37A 0.028(5) 0.046(7) 0.037(3) 0.008(4) -0.013(3) -0.006(5)
C38A 0.060(8) 0.119(15) 0.031(4) 0.005(6) -0.011(4) 0.021(10)
Au1B 0.0507(3) 0.0570(3) 0.0294(2) -0.0083(2) -0.00517(19) 0.0164(2)
N1B 0.126(15) 0.33(4) 0.028(3) -0.017(9) 0.005(6) 0.07(2)
N2B 0.049(5) 0.064(7) 0.030(3) -0.001(4) 0.001(3) -0.029(6)
C37B 0.069(10) 0.19(2) 0.029(3) -0.019(8) 0.003(5) 0.013(14)
C38B 0.041(5) 0.040(6) 0.031(2) 0.007(4) 0.001(3) 0.001(5)
K1 0.0169(8) 0.0195(9) 0.0263(9) -0.0006(7) -0.0018(7) -0.0004(7)
K2 0.0432(13) 0.0490(14) 0.0257(10) -0.0034(10) 0.0044(9) 0.0014(11)
K3 0.070(2) 0.112(3) 0.0301(13) 0.0094(16) 0.0024(14) 0.028(2)
O1A 0.016(2) 0.020(3) 0.034(3) -0.006(2) 0.002(2) 0.0001(19)
O1B 0.018(3) 0.021(2) 0.036(4) 0.001(2) -0.003(3) -0.002(2)
O1W 0.022(3) 0.021(3) 0.027(3) -0.001(2) 0.000(2) -0.001(2)
O2A 0.022(3) 0.022(3) 0.034(3) -0.002(2) 0.002(2) 0.002(2)
O2B 0.021(2) 0.026(3) 0.026(3) 0.002(2) 0.0007(19) 0.002(2)
O3A 0.054(5) 0.030(3) 0.038(4) 0.007(3) -0.008(3) 0.004(3)
O3B 0.029(3) 0.032(3) 0.031(3) 0.000(2) 0.011(2) 0.003(3)
O4A 0.038(4) 0.032(4) 0.041(4) -0.003(3) -0.015(3) -0.003(3)
O4B 0.033(3) 0.034(3) 0.024(2) -0.010(2) 0.002(2) -0.006(3)
O5A 0.028(3) 0.047(5) 0.030(3) 0.000(3) 0.001(2) -0.003(3)
O5B 0.031(4) 0.037(3) 0.031(4) 0.005(3) 0.000(3) -0.001(3)
O5W 0.159(13) 0.101(9) 0.038(5) -0.005(5) -0.018(6) 0.084(9)
O6A 0.018(3) 0.019(2) 0.033(3) 0.0006(19) 0.001(2) 0.0007(19)
O6B 0.017(2) 0.020(3) 0.023(3) 0.002(2) -0.0002(18) -0.0003(19)
O7A 0.024(3) 0.022(3) 0.022(2) -0.001(2) 0.0006(19) 0.003(2)
O7B 0.025(3) 0.020(3) 0.024(2) 0.002(2) 0.003(2) 0.003(2)
O8A 0.027(3) 0.049(5) 0.031(3) -0.002(3) -0.010(2) 0.012(3)
O8B 0.028(3) 0.025(3) 0.028(3) -0.007(2) 0.003(3) 0.002(3)
O9A 0.027(3) 0.027(3) 0.029(3) -0.007(2) -0.001(2) 0.000(2)
O9B 0.021(3) 0.027(4) 0.033(3) -0.006(3) -0.006(2) 0.002(3)
O9W 0.086(7) 0.089(7) 0.049(6) 0.034(5) 0.012(5) 0.022(5)
O10A 0.073(6) 0.030(3) 0.032(4) 0.000(3) -0.015(4) 0.013(3)
O10B 0.026(3) 0.034(4) 0.030(4) 0.002(3) 0.003(3) 0.000(3)
O11A 0.018(2) 0.023(3) 0.033(3) -0.001(2) -0.003(2) 0.004(2)
O11B 0.024(3) 0.016(3) 0.033(3) 0.000(2) 0.001(2) 0.001(2)
O12A 0.024(3) 0.022(3) 0.026(3) -0.002(2) -0.008(2) 0.001(2)
O12B 0.017(3) 0.023(2) 0.034(3) -0.004(2) 0.001(2) -0.001(2)
O13A 0.024(3) 0.038(4) 0.028(3) -0.010(3) -0.008(2) 0.003(3)
O13B 0.065(6) 0.034(4) 0.039(3) -0.018(3) -0.020(4) 0.008(4)
O14A 0.042(4) 0.047(5) 0.032(3) -0.010(3) 0.010(3) -0.009(3)
O14B 0.051(5) 0.027(3) 0.028(3) -0.002(3) -0.010(3) 0.007(3)
O15A 0.021(2) 0.021(3) 0.038(4) 0.000(2) -0.009(3) -0.001(2)
O15B 0.030(3) 0.021(3) 0.035(4) -0.004(3) 0.004(3) 0.003(2)
O16A 0.021(2) 0.014(3) 0.040(4) -0.001(2) -0.008(2) 0.0046(19)
O16B 0.018(3) 0.018(2) 0.031(3) -0.0024(19) 0.000(2) 0.0011(19)
O17A 0.019(3) 0.019(2) 0.031(2) -0.0002(18) -0.003(2) 0.003(2)
O17B 0.022(2) 0.029(3) 0.028(3) -0.008(2) 0.000(2) 0.001(2)
O17W 0.045(4) 0.038(4) 0.024(3) 0.000(3) 0.002(3) 0.003(3)
O18A 0.092(7) 0.042(4) 0.033(3) -0.011(3) 0.004(4) 0.010(5)
O18B 0.032(3) 0.028(4) 0.034(3) -0.003(3) -0.013(3) 0.002(3)
O19A 0.040(4) 0.036(3) 0.028(3) 0.004(3) 0.006(3) 0.004(3)
O19B 0.046(4) 0.062(6) 0.034(3) 0.019(4) -0.015(3) -0.023(4)
O20A 0.051(4) 0.025(4) 0.048(4) 0.003(4) -0.019(3) -0.005(3)
O20B 0.033(4) 0.043(4) 0.050(5) -0.019(3) -0.007(4) -0.002(3)
O21A 0.009(2) 0.017(2) 0.030(3) -0.0001(18) 0.000(2) 0.0020(18)
O21B 0.021(2) 0.020(3) 0.029(3) -0.002(2) -0.0024(19) -0.002(2)
O22A 0.015(2) 0.019(3) 0.023(2) 0.001(2) -0.0033(18) 0.001(2)
O22B 0.024(3) 0.024(3) 0.034(3) -0.001(2) -0.009(2) -0.003(2)
O23A 0.027(3) 0.036(4) 0.030(3) 0.006(3) 0.010(2) 0.011(3)
O23B 0.024(3) 0.031(4) 0.036(3) 0.008(3) -0.001(3) 0.002(3)
O24A 0.029(3) 0.016(3) 0.025(2) 0.005(2) 0.002(2) 0.001(2)
O24B 0.031(4) 0.035(4) 0.043(4) 0.007(3) 0.011(3) 0.007(3)
O25A 0.025(3) 0.023(3) 0.025(3) -0.001(2) -0.002(3) 0.002(2)
O25B 0.036(4) 0.045(4) 0.046(5) 0.010(4) -0.012(3) -0.002(3)
O26A 0.014(2) 0.018(3) 0.027(3) -0.001(2) -0.0013(19) 0.0011(18)
O26B 0.020(3) 0.019(3) 0.053(4) 0.002(3) -0.002(2) -0.002(2)
O27A 0.014(2) 0.019(3) 0.025(3) 0.002(2) -0.0010(18) 0.0021(19)
O27B 0.025(3) 0.024(3) 0.052(3) 0.003(2) -0.008(3) -0.003(2)
O28A 0.019(3) 0.043(4) 0.034(3) 0.015(3) 0.008(3) 0.005(3)
O28B 0.053(5) 0.052(5) 0.056(4) 0.022(4) -0.002(4) -0.005(4)
O29A 0.032(3) 0.037(4) 0.024(3) 0.000(3) -0.004(3) 0.010(3)
O29B 0.064(6) 0.043(4) 0.038(3) 0.006(3) 0.020(4) -0.006(4)
O30A 0.025(3) 0.027(3) 0.029(3) -0.003(3) 0.004(3) -0.004(3)
O30B 0.025(3) 0.027(4) 0.059(5) 0.008(3) -0.011(3) -0.005(3)
C1A 0.014(3) 0.021(3) 0.035(3) -0.001(2) 0.000(2) 0.003(2)
C1B 0.020(3) 0.023(3) 0.029(3) 0.002(2) 0.002(2) 0.001(2)
C2A 0.024(4) 0.022(3) 0.039(3) 0.003(2) -0.008(3) -0.001(3)
C2B 0.022(3) 0.022(3) 0.028(3) 0.002(2) 0.004(2) 0.000(3)
C3A 0.022(4) 0.023(3) 0.033(3) 0.001(2) -0.006(3) -0.001(3)
C3B 0.023(3) 0.020(4) 0.019(2) -0.002(2) 0.001(2) -0.001(3)
C4A 0.017(3) 0.021(2) 0.032(3) -0.002(2) 0.000(2) 0.002(2)
C4B 0.018(2) 0.021(4) 0.021(2) 0.001(2) 0.0007(19) 0.004(2)
C5A 0.017(4) 0.022(3) 0.033(3) -0.001(2) -0.001(2) 0.001(2)
C5B 0.021(3) 0.027(4) 0.020(3) -0.001(2) 0.001(2) 0.001(3)
C6A 0.026(3) 0.027(4) 0.032(3) -0.001(3) 0.000(3) 0.003(3)
C6B 0.026(4) 0.035(3) 0.023(3) 0.000(3) 0.005(3) 0.002(3)
C7A 0.020(3) 0.021(2) 0.025(3) 0.002(2) 0.000(2) -0.002(2)
C7B 0.018(3) 0.018(3) 0.024(3) 0.001(2) 0.001(2) 0.000(2)
C8A 0.016(3) 0.023(3) 0.028(3) 0.000(3) -0.005(2) -0.001(2)
C8B 0.017(3) 0.024(3) 0.026(3) -0.002(2) 0.001(2) 0.001(2)
C9A 0.020(3) 0.018(4) 0.027(3) 0.001(3) -0.001(2) 0.003(3)
C9B 0.017(3) 0.022(3) 0.026(3) 0.000(2) 0.000(2) 0.000(2)
C10A 0.021(3) 0.021(4) 0.027(3) 0.001(3) -0.001(2) 0.006(3)
C10B 0.020(3) 0.016(3) 0.028(3) 0.000(2) 0.002(2) -0.001(2)
C11A 0.023(3) 0.021(4) 0.030(3) -0.001(2) -0.002(2) 0.003(3)
C11B 0.021(3) 0.018(3) 0.028(3) -0.002(2) 0.000(2) 0.001(2)
C12A 0.039(4) 0.028(4) 0.032(4) -0.007(3) -0.009(3) 0.016(3)
C12B 0.028(4) 0.029(4) 0.029(3) -0.006(3) 0.002(3) 0.000(3)
C13A 0.019(3) 0.024(3) 0.026(3) -0.003(3) -0.006(2) 0.004(2)
C13B 0.022(3) 0.021(3) 0.034(3) -0.004(2) -0.003(3) 0.000(2)
C14A 0.021(3) 0.027(4) 0.027(3) -0.005(3) -0.004(2) 0.003(2)
C14B 0.029(4) 0.023(3) 0.034(3) -0.006(2) -0.008(3) 0.003(3)
C15A 0.023(3) 0.034(4) 0.024(3) -0.003(3) -0.004(2) -0.002(3)
C15B 0.031(4) 0.022(3) 0.025(3) -0.004(2) -0.004(3) 0.005(3)
C16A 0.023(3) 0.015(3) 0.027(3) -0.002(3) -0.007(2) 0.004(2)
C16B 0.014(3) 0.022(3) 0.025(2) -0.004(2) 0.001(3) 0.003(2)
C17A 0.022(3) 0.020(3) 0.027(3) -0.004(3) -0.008(2) 0.003(2)
C17B 0.021(3) 0.024(3) 0.025(3) -0.002(2) -0.001(2) -0.003(2)
C18A 0.021(3) 0.023(4) 0.027(3) -0.002(3) -0.007(3) 0.003(3)
C18B 0.028(3) 0.028(4) 0.025(3) -0.003(3) -0.001(3) 0.001(3)
C19A 0.020(3) 0.020(3) 0.032(3) -0.003(2) -0.003(2) 0.008(2)
C19B 0.027(3) 0.019(3) 0.030(3) -0.005(2) -0.006(2) 0.003(2)
C20A 0.034(4) 0.026(3) 0.032(3) -0.004(2) 0.008(3) 0.009(3)
C20B 0.029(3) 0.023(4) 0.033(3) -0.001(3) -0.010(2) -0.002(3)
C21A 0.025(4) 0.025(3) 0.025(3) 0.000(2) 0.002(3) 0.008(3)
C21B 0.029(3) 0.028(5) 0.026(3) 0.003(3) -0.008(2) -0.003(3)
C22A 0.020(3) 0.018(2) 0.027(3) 0.000(2) 0.001(2) 0.005(3)
C22B 0.021(2) 0.022(4) 0.027(3) -0.002(3) -0.004(2) -0.003(2)
C23A 0.027(4) 0.017(2) 0.026(3) 0.000(2) 0.001(2) 0.001(3)
C23B 0.021(3) 0.028(4) 0.024(3) -0.001(3) -0.002(2) 0.002(3)
C24A 0.050(4) 0.017(4) 0.028(3) 0.003(3) -0.009(3) -0.003(4)
C24B 0.023(4) 0.041(4) 0.026(3) -0.007(3) -0.001(3) -0.001(3)
C25A 0.018(3) 0.018(3) 0.025(3) 0.001(2) 0.000(2) -0.003(2)
C25B 0.019(3) 0.021(3) 0.030(3) -0.003(3) -0.003(2) 0.000(2)
C26A 0.024(3) 0.018(3) 0.027(3) 0.003(2) 0.007(2) 0.004(3)
C26B 0.020(3) 0.023(3) 0.035(3) 0.004(3) 0.001(2) 0.002(2)
C27A 0.024(3) 0.016(3) 0.022(3) 0.003(2) 0.005(2) 0.004(3)
C27B 0.018(3) 0.024(4) 0.037(3) 0.001(3) 0.002(2) 0.002(3)
C28A 0.014(2) 0.017(3) 0.021(3) 0.002(2) 0.000(2) 0.000(2)
C28B 0.027(4) 0.021(3) 0.041(3) 0.003(3) -0.003(3) 0.002(3)
C29A 0.015(3) 0.019(3) 0.021(3) 0.002(2) -0.003(2) -0.002(2)
C29B 0.029(4) 0.021(3) 0.041(3) 0.005(3) -0.002(2) -0.001(3)
C30A 0.019(3) 0.020(3) 0.021(3) 0.002(2) -0.002(2) 0.003(3)
C30B 0.033(4) 0.038(5) 0.045(4) 0.011(4) -0.005(4) 0.003(3)
C31A 0.016(3) 0.018(3) 0.027(3) 0.001(2) 0.002(2) 0.003(2)
C31B 0.022(3) 0.029(4) 0.055(4) 0.008(2) 0.000(3) 0.002(3)
C32A 0.017(3) 0.026(4) 0.027(3) 0.007(3) 0.004(2) 0.004(2)
C32B 0.034(5) 0.034(3) 0.050(4) 0.012(3) 0.010(3) 0.002(3)
C33A 0.021(3) 0.027(4) 0.025(3) 0.004(3) 0.000(2) 0.003(2)
C33B 0.040(5) 0.038(3) 0.037(3) 0.006(2) 0.007(3) -0.003(3)
C34A 0.019(3) 0.019(3) 0.026(3) 0.001(3) -0.001(2) -0.001(2)
C34B 0.023(4) 0.026(3) 0.035(3) 0.000(2) 0.001(3) -0.007(3)
C35A 0.020(3) 0.019(3) 0.023(3) 0.000(2) 0.000(2) -0.001(2)
C35B 0.026(4) 0.024(3) 0.037(3) -0.002(2) -0.007(3) -0.002(3)
C36A 0.024(4) 0.028(4) 0.025(3) 0.002(3) 0.002(3) -0.002(3)
C36B 0.024(3) 0.031(5) 0.036(3) 0.000(3) -0.011(3) -0.006(3)
O2W 0.025(3) 0.030(4) 0.033(4) 0.006(3) -0.006(3) 0.004(3)
O3W 0.017(3) 0.036(4) 0.032(4) -0.004(3) 0.003(3) -0.001(3)
O4W 0.031(4) 0.029(4) 0.040(4) -0.003(3) 0.005(3) 0.005(3)
O6W 0.026(4) 0.083(8) 0.083(8) -0.036(7) -0.012(5) 0.008(5)
O7W 0.058(6) 0.064(7) 0.049(6) 0.014(5) -0.006(5) 0.007(5)
O8W 0.060(7) 0.108(10) 0.060(7) 0.028(7) -0.011(6) -0.004(7)
O10W 0.029(4) 0.036(4) 0.029(4) 0.004(3) -0.001(3) -0.007(3)
O11W 0.073(8) 0.103(11) 0.062(8) 0.005(7) -0.004(6) 0.014(8)
O12W 0.054(6) 0.105(10) 0.074(8) 0.038(7) -0.015(6) -0.031(7)
O13W 0.046(5) 0.092(9) 0.045(5) -0.024(6) 0.015(4) -0.030(6)
O14W 0.023(4) 0.034(4) 0.047(5) 0.014(4) -0.001(3) 0.005(3)
O15W 0.102(11) 0.143(14) 0.043(6) -0.016(8) 0.013(7) -0.028(10)
O16W 0.062(7) 0.144(14) 0.053(7) -0.008(8) -0.007(6) 0.004(9)
O18W 0.058(6) 0.076(7) 0.055(6) 0.003(5) -0.008(5) 0.005(6)
O19W 0.028(4) 0.027(4) 0.059(6) 0.001(4) -0.002(4) -0.003(3)
O20W 0.031(4) 0.030(4) 0.063(6) -0.006(4) 0.000(4) 0.005(4)
O21W 0.132(16) 0.115(14) 0.136(17) -0.015(12) 0.044(13) -0.024(12)

loop_
_atom_type_symbol
_atom_type_description
_atom_type_scat_dispersion_real
_atom_type_scat_dispersion_imag
_atom_type_scat_source
C C 0.0181 0.0091 'International Tables Vol C Tables 4.2.6.8 and 6.1.1.4'
H H 0.0000 0.0000 'International Tables Vol C Tables 4.2.6.8 and 6.1.1.4'
Au Au -4.4197 7.2980 'International Tables Vol C Tables 4.2.6.8 and 6.1.1.4'
K K 0.3868 1.0657 'International Tables Vol C Tables 4.2.6.8 and 6.1.1.4'
N N 0.0311 0.0180 'International Tables Vol C Tables 4.2.6.8 and 6.1.1.4'
O O 0.0492 0.0322 'International Tables Vol C Tables 4.2.6.8 and 6.1.1.4'

loop_
_exptl_crystal_face_index_h
_exptl_crystal_face_index_k
_exptl_crystal_face_index_l
_exptl_crystal_face_perp_dist
0 1 0 0.0395
0 -1 0 0.0065
1 0 -1 0.0791
-1 0 1 0.0791
0 0 -1 0.0077
0 0 1 0.0077

loop_
_geom_angle_atom_site_label_1
_geom_angle_atom_site_label_2
_geom_angle_atom_site_label_3
_geom_angle
_geom_angle_site_symmetry_1
_geom_angle_site_symmetry_3
_geom_angle_publ_flag
C1 O1 C34 118.2(7) . . ?
C1 O2 C5 114.5(7) . . ?
C2 O3 H3C 109.5 . . ?
C3 O4 H4C 109.5 . . ?
C6 O5 H5C 109.5 . . ?
C7 O6 C4 119.2(7) . . ?
C7 O7 C11 114.7(7) . . ?
C8 O8 H8C 109.5 . . ?
C9 O9 H9C 109.5 . . ?
C12 O10 H10E 109.5 . . ?
C13 O11 C10 118.1(7) . . ?
C13 O12 C17 113.9(7) . . ?
C14 O13 H13E 109.5 . . ?
C15 O14 H14E 109.5 . . ?
C18 O15 H15E 109.5 . . ?
C18 O15 K2 155.1(9) . 3 ?
K2 O15 H15E 92.7 3 . ?
C19 O16 C16 118.8(7) . . ?
C19 O17 C23 113.8(7) . . ?
C20 O18 H18 109.5 . . ?
C21 O19 H19E 109.5 . . ?
C24 O20 H20E 109.5 . . ?
C22 O21 C25 118.9(7) . . ?
C25 O22 C29 114.4(7) . . ?
C26 O23 H23E 109.5 . . ?
C27 O24 H24 109.5 . . ?
C30 O25 H25E 109.5 . . ?
C31 O26 C28 118.8(7) . . ?
C31 O27 C35 113.3(7) . . ?
C32 O28 H28E 109.5 . . ?
C32 O28 K1 133.0(5) . 3_545 ?
K1 O28 H28E 117.5 3_545 . ?
C33 O29 H29E 109.5 . . ?
C36 O30 H30 109.5 . . ?
C36 O30 K3 142.9(7) . 3_645 ?
K3 O30 H30 106.5 3_645 . ?
O1 C1 H1 109.1 . . ?
O1 C1 C2 107.0(7) . . ?
O2 C1 O1 112.8(7) . . ?
O2 C1 H1 109.1 . . ?
O2 C1 C2 109.8(7) . . ?
C2 C1 H1 109.1 . . ?
O3 C2 C1 108.3(7) . . ?
O3 C2 H2 108.7 . . ?
O3 C2 C3 112.6(8) . . ?
C1 C2 H2 108.7 . . ?
C3 C2 C1 109.8(7) . . ?
C3 C2 H2 108.7 . . ?
O4 C3 C2 112.0(8) . . ?
O4 C3 H3 107.9 . . ?
O4 C3 C4 109.6(7) . . ?
C2 C3 H3 107.9 . . ?
C2 C3 C4 111.3(8) . . ?
C4 C3 H3 107.9 . . ?
O6 C4 C3 105.5(7) . . ?
O6 C4 H4 109.5 . . ?
O6 C4 C5 110.0(7) . . ?
C3 C4 H4 109.5 . . ?
C5 C4 C3 112.6(7) . . ?
C5 C4 H4 109.5 . . ?
O2 C5 C4 111.2(7) . . ?
O2 C5 H5 109.0 . . ?
O2 C5 C6 106.8(8) . . ?
C4 C5 H5 109.0 . . ?
C6 C5 C4 111.6(8) . . ?
C6 C5 H5 109.0 . . ?
O5 C6 C5 109.3(8) . . ?
O5 C6 H6A 109.8 . . ?
O5 C6 H6B 109.8 . . ?
C5 C6 H6A 109.8 . . ?
C5 C6 H6B 109.8 . . ?
H6A C6 H6B 108.3 . . ?
O6 C7 H7 109.7 . . ?
O6 C7 C8 105.2(7) . . ?
O7 C7 O6 110.8(7) . . ?
O7 C7 H7 109.7 . . ?
O7 C7 C8 111.5(7) . . ?
C8 C7 H7 109.7 . . ?
O8 C8 C7 110.6(7) . . ?
O8 C8 H8 108.3 . . ?
O8 C8 C9 112.3(8) . . ?
C7 C8 H8 108.3 . . ?
C9 C8 C7 108.9(7) . . ?
C9 C8 H8 108.3 . . ?
O9 C9 C8 111.9(7) . . ?
O9 C9 H9 109.0 . . ?
O9 C9 C10 106.8(7) . . ?
C8 C9 H9 109.0 . . ?
C8 C9 C10 110.9(8) . . ?
C10 C9 H9 109.0 . . ?
O11 C10 C9 106.6(7) . . ?
O11 C10 H10 110.1 . . ?
O11 C10 C11 108.7(7) . . ?
C9 C10 H10 110.1 . . ?
C9 C10 C11 111.2(8) . . ?
C11 C10 H10 110.1 . . ?
O7 C11 C10 111.7(7) . . ?
O7 C11 H11 109.0 . . ?
O7 C11 C12 104.7(8) . . ?
C10 C11 H11 109.1 . . ?
C12 C11 C10 113.2(8) . . ?
C12 C11 H11 109.0 . . ?
O10 C12 C11 111.0(8) . . ?
O10 C12 H12E 109.4 . . ?
O10 C12 H12F 109.4 . . ?
C11 C12 H12E 109.4 . . ?
C11 C12 H12F 109.4 . . ?
H12E C12 H12F 108.0 . . ?
O11 C13 O12 110.5(8) . . ?
O11 C13 H13 109.8 . . ?
O11 C13 C14 107.5(8) . . ?
O12 C13 H13 109.8 . . ?
O12 C13 C14 109.4(8) . . ?
C14 C13 H13 109.8 . . ?
O13 C14 C13 109.8(8) . . ?
O13 C14 H14 108.2 . . ?
O13 C14 C15 112.1(8) . . ?
C13 C14 H14 108.2 . . ?
C15 C14 C13 110.3(8) . . ?
C15 C14 H14 108.2 . . ?
O14 C15 C14 112.4(8) . . ?
O14 C15 H15 108.9 . . ?
O14 C15 C16 106.4(7) . . ?
C14 C15 H15 108.9 . . ?
C14 C15 C16 111.4(8) . . ?
C16 C15 H15 108.9 . . ?
O16 C16 C15 107.8(7) . . ?
O16 C16 H16 109.7 . . ?
O16 C16 C17 108.5(8) . . ?
C15 C16 H16 109.7 . . ?
C15 C16 C17 111.4(7) . . ?
C17 C16 H16 109.7 . . ?
O12 C17 C16 110.2(8) . . ?
O12 C17 H17 109.3 . . ?
O12 C17 C18 104.8(9) . . ?
C16 C17 H17 109.3 . . ?
C18 C17 C16 113.7(8) . . ?
C18 C17 H17 109.3 . . ?
O15 C18 C17 112.0(12) . . ?
O15 C18 H18G 109.2 . . ?
O15 C18 H18H 109.2 . . ?
C17 C18 H18G 109.2 . . ?
C17 C18 H18H 109.2 . . ?
H18G C18 H18H 107.9 . . ?
O16 C19 O17 110.6(7) . . ?
O16 C19 H19 109.7 . . ?
O16 C19 C20 107.3(7) . . ?
O17 C19 H19 109.7 . . ?
O17 C19 C20 109.9(7) . . ?
C20 C19 H19 109.7 . . ?
O18 C20 C19 111.4(8) . . ?
O18 C20 H20 107.4 . . ?
O18 C20 C21 113.7(8) . . ?
C19 C20 H20 107.4 . . ?
C21 C20 C19 109.1(8) . . ?
C21 C20 H20 107.4 . . ?
O19 C21 C20 110.6(8) . . ?
O19 C21 H21 109.8 . . ?
O19 C21 C22 107.4(7) . . ?
C20 C21 H21 109.8 . . ?
C20 C21 C22 109.5(7) . . ?
C22 C21 H21 109.8 . . ?
O21 C22 C21 107.7(7) . . ?
O21 C22 H22 109.3 . . ?
O21 C22 C23 109.5(7) . . ?
C21 C22 H22 109.3 . . ?
C21 C22 C23 111.8(7) . . ?
C23 C22 H22 109.3 . . ?
O17 C23 C22 111.8(7) . . ?
O17 C23 H23 109.4 . . ?
O17 C23 C24 105.5(7) . . ?
C22 C23 H23 109.4 . . ?
C24 C23 C22 111.3(8) . . ?
C24 C23 H23 109.4 . . ?
O20 C24 C23 109.1(8) . . ?
O20 C24 H24G 109.9 . . ?
O20 C24 H24H 109.9 . . ?
C23 C24 H24G 109.9 . . ?
C23 C24 H24H 109.9 . . ?
H24G C24 H24H 108.3 . . ?
O21 C25 H25 109.1 . . ?
O21 C25 C26 109.0(7) . . ?
O22 C25 O21 110.1(7) . . ?
O22 C25 H25 109.1 . . ?
O22 C25 C26 110.4(7) . . ?
C26 C25 H25 109.1 . . ?
O23 C26 C25 111.2(8) . . ?
O23 C26 H26 108.3 . . ?
O23 C26 C27 112.3(8) . . ?
C25 C26 H26 108.3 . . ?
C25 C26 C27 108.2(7) . . ?
C27 C26 H26 108.3 . . ?
O24 C27 C26 113.8(7) . . ?
O24 C27 H27 108.9 . . ?
O24 C27 C28 105.3(7) . . ?
C26 C27 H27 108.9 . . ?
C26 C27 C28 110.9(7) . . ?
C28 C27 H27 108.9 . . ?
O26 C28 C27 104.0(7) . . ?
O26 C28 H28 109.8 . . ?
O26 C28 C29 108.5(7) . . ?
C27 C28 H28 109.8 . . ?
C29 C28 C27 114.7(8) . . ?
C29 C28 H28 109.8 . . ?
O22 C29 C28 111.1(7) . . ?
O22 C29 H29 108.5 . . ?
O22 C29 C30 105.8(8) . . ?
C28 C29 H29 108.5 . . ?
C30 C29 C28 114.2(8) . . ?
C30 C29 H29 108.5 . . ?
O25 C30 C29 109.5(8) . . ?
O25 C30 H30G 109.8 . . ?
O25 C30 H30H 109.8 . . ?
C29 C30 H30G 109.8 . . ?
C29 C30 H30H 109.8 . . ?
H30G C30 H30H 108.2 . . ?
O26 C31 O27 110.9(7) . . ?
O26 C31 H31 109.7 . . ?
O26 C31 C32 106.8(7) . . ?
O27 C31 H31 109.7 . . ?
O27 C31 C32 109.8(7) . . ?
C32 C31 H31 109.7 . . ?
O28 C32 C31 109.9(7) . . ?
O28 C32 H32 107.8 . . ?
O28 C32 C33 112.3(8) . . ?
C31 C32 H32 107.8 . . ?
C33 C32 C31 110.9(7) . . ?
C33 C32 H32 107.8 . . ?
O29 C33 C32 110.0(7) . . ?
O29 C33 H33 109.6 . . ?
O29 C33 C34 108.1(7) . . ?
C32 C33 H33 109.6 . . ?
C32 C33 C34 110.0(7) . . ?
C34 C33 H33 109.6 . . ?
O1 C34 C33 107.2(7) . . ?
O1 C34 H34 109.7 . . ?
O1 C34 C35 110.1(8) . . ?
C33 C34 H34 109.7 . . ?
C35 C34 C33 110.4(7) . . ?
C35 C34 H34 109.7 . . ?
O27 C35 C34 108.4(8) . . ?
O27 C35 H35 108.9 . . ?
O27 C35 C36 107.1(8) . . ?
C34 C35 H35 108.9 . . ?
C36 C35 C34 114.4(8) . . ?
C36 C35 H35 108.9 . . ?
O30 C36 C35 110.1(9) . . ?
O30 C36 H36E 109.6 . . ?
O30 C36 H36F 109.6 . . ?
C35 C36 H36E 109.6 . . ?
C35 C36 H36F 109.6 . . ?
H36E C36 H36F 108.2 . . ?
C37 Au1 C38 179.6(7) . . ?
N1 C37 Au1 174.6(16) . . ?
N2 C38 Au1 177.9(12) . . ?
C37A Au1A C38A 179.6(8) . . ?
N1A C37A Au1A 178.5(13) . . ?
N2A C38A Au1A 176(2) . . ?
C38B Au1B C37B 177.7(9) . . ?
N1B C37B Au1B 175(2) . . ?
N2B C38B Au1B 179.5(14) . . ?
O28 K1 H1WA 133.1 3 . ?
O28 K1 O17A 84.0(2) 3 . ?
O28 K1 H30C 86(3) 3 3 ?
O28 K1 C36A 72.0(2) 3 3 ?
O1W K1 O28 148.7(2) . 3 ?
O1W K1 H1WA 15.7 . . ?
O1W K1 O17A 85.5(2) . . ?
O1W K1 O27A 78.2(2) . 3 ?
O1W K1 O30A 126.5(2) . 3 ?
O1W K1 H30C 115(3) . 3 ?
O1W K1 C36A 117.6(2) . 3 ?
O1W K1 O10W 80.8(2) . 1_455 ?
H1WA K1 H30C 125.4 . 3 ?
O15A K1 O28 77.0(2) . 3 ?
O15A K1 O1W 72.1(2) . . ?
O15A K1 H1WA 56.8 . . ?
O15A K1 O17A 78.2(2) . . ?
O15A K1 O27A 76.1(2) . 3 ?
O15A K1 O30A 121.7(2) . 3 ?
O15A K1 H30C 125.3(5) . 3 ?
O15A K1 C36A 100.3(2) . 3 ?
O15A K1 O10W 147.1(2) . 1_455 ?
O17A K1 H1WA 79.4 . . ?
O17A K1 H30C 152(2) . 3 ?
O17A K1 C36A 155.5(2) . 3 ?
O27A K1 O28 98.7(2) 3 3 ?
O27A K1 H1WA 79.2 3 . ?
O27A K1 O17A 152.76(19) 3 . ?
O27A K1 H30C 55(2) 3 3 ?
O27A K1 C36A 41.5(2) 3 3 ?
O30A K1 O28 74.4(2) 3 3 ?
O30A K1 H1WA 135.3 3 . ?
O30A K1 O17A 144.9(2) 3 . ?
O30A K1 O27A 59.9(2) 3 3 ?
O30A K1 H30C 12(3) 3 3 ?
O30A K1 C36A 22.2(2) 3 3 ?
C36A K1 H1WA 120.6 3 . ?
C36A K1 H30C 25.9(6) 3 3 ?
O10W K1 O28 126.4(2) 1_455 3 ?
O10W K1 H1WA 94.2 1_455 . ?
O10W K1 O17A 81.6(2) 1_455 . ?
O10W K1 O27A 116.6(2) 1_455 3 ?
O10W K1 O30A 89.3(2) 1_455 3 ?
O10W K1 H30C 82.8(7) 1_455 3 ?
O10W K1 C36A 108.7(2) 1_455 3 ?
O15 K2 O3B 120.3(3) 3_545 . ?
O15 K2 O17W 71.4(3) 3_545 . ?
O15 K2 O23A 79.3(3) 3_545 . ?
O3B K2 O23A 152.0(2) . . ?
O4B K2 O15 64.9(2) . 3_545 ?
O4B K2 O3B 59.6(2) . . ?
O4B K2 O5W 78.9(3) . . ?
O4B K2 O17W 76.4(2) . . ?
O4B K2 O23A 123.9(2) . . ?
O4B K2 O24A 148.3(2) . . ?
O5W K2 O15 98.8(5) . 3_545 ?
O5W K2 O3B 90.9(3) . . ?
O5W K2 O17W 155.4(3) . . ?
O5W K2 O23A 65.0(3) . . ?
O5W K2 O24A 118.8(3) . . ?
O17W K2 O3B 76.0(2) . . ?
O17W K2 O23A 131.6(2) . . ?
O24A K2 O15 85.6(2) . 3_545 ?
O24A K2 O3B 138.3(2) . . ?
O24A K2 O17W 83.6(2) . . ?
O24A K2 O23A 55.98(19) . . ?
O30 K3 O8A 120.0(3) 3_655 . ?
O30 K3 O9A 82.5(3) 3_655 . ?
O30 K3 O9W 135.3(3) 3_655 . ?
O30 K3 O18B 82.0(3) 3_655 1_655 ?
O30 K3 O19B 59.4(3) 3_655 1_655 ?
O8A K3 O9A 60.1(2) . . ?
O8A K3 O9W 74.1(3) . . ?
O8A K3 O19B 145.3(3) . 1_655 ?
O9A K3 O9W 68.4(3) . . ?
O9A K3 O19B 141.1(3) . 1_655 ?
O18B K3 O8A 152.3(3) 1_655 . ?
O18B K3 O9A 111.5(2) 1_655 . ?
O18B K3 O9W 78.3(3) 1_655 . ?
O18B K3 O19B 58.7(2) 1_655 1_655 ?
O19B K3 O9W 133.5(3) 1_655 . ?
O21W K3 O30 87.8(5) 1_655 3_655 ?
O21W K3 O8A 82.8(5) 1_655 . ?
O21W K3 O9A 128.5(6) 1_655 . ?
O21W K3 O9W 136.9(5) 1_655 . ?
O21W K3 O18B 116.9(5) 1_655 1_655 ?
O21W K3 O19B 62.7(5) 1_655 1_655 ?
C1A O1A C34A 119.5(7) . . ?
C1B O1B C34B 119.9(8) . . ?
K1 O1W H1WA 109.4 . . ?
K1 O1W H1WB 110.6 . . ?
H1WA O1W H1WB 104.4 . . ?
C1A O2A C5A 112.0(7) . . ?
C1B O2B C5B 112.2(7) . . ?
C2A O3A H3AA 109.5 . . ?
K2 O3B H3BA 136(2) . . ?
C2B O3B K2 113.9(6) . . ?
C2B O3B H3BA 109(2) . . ?
C3A O4A H4AA 109.5 . . ?
K2 O4B H4BA 133(3) . . ?
C3B O4B K2 114.7(6) . . ?
C3B O4B H4BA 108(2) . . ?
C6A O5A H5AA 109.5 . . ?
C6B O5B H5BA 109.5 . . ?
K2 O5W H5WA 116.2 . . ?
K2 O5W H5WB 115.2 . . ?
H5WA O5W H5WB 98.0 . . ?
C7A O6A C4A 121.1(7) . . ?
C4B O6B C7B 118.9(7) . . ?
C7A O7A C11A 112.5(7) . . ?
C7B O7B C11B 112.3(7) . . ?
K3 O8A H8AA 132(3) . . ?
C8A O8A K3 117.3(6) . . ?
C8A O8A H8AA 109(2) . . ?
C8B O8B H8BA 109.5 . . ?
K3 O9A H9AA 135(3) . . ?
C9A O9A K3 113.4(5) . . ?
C9A O9A H9AA 106(2) . . ?
C9B O9B H9BA 109.5 . . ?
K3 O9W H9WA 113.7 . . ?
K3 O9W H9WB 113.6 . . ?
H9WA O9W H9WB 98.8 . . ?
C12A O10A H10B 109.5 . . ?
C12B O10B H10D 109.5 . . ?
C13A O11A C10A 118.6(8) . . ?
C13B O11B C10B 119.4(7) . . ?
C13A O12A C17A 112.5(7) . . ?
C13B O12B C17B 114.1(7) . . ?
C14A O13A H13B 109.5 . . ?
C14B O13B H13D 109.5 . . ?
C15A O14A H14B 109.5 . . ?
C15B O14B H14D 109.5 . . ?
K1 O15A H15B 134(2) . . ?
C18A O15A K1 117.2(5) . . ?
C18A O15A H15B 109(2) . . ?
C18B O15B H15D 109.5 . . ?
C19A O16A C16A 118.3(7) . . ?
C19B O16B C16B 120.0(7) . . ?
C19A O17A K1 107.9(5) . . ?
C19A O17A C23A 112.6(7) . . ?
C23A O17A K1 136.5(5) . . ?
C19B O17B C23B 112.5(8) . . ?
K2 O17W H17C 110.9 . . ?
K2 O17W H17D 109.1 . . ?
H17C O17W H17D 103.9 . . ?
C20A O18A H18C 109.5 . . ?
K3 O18B H18F 85.0 1_455 . ?
C20B O18B K3 122.0(6) . 1_455 ?
C20B O18B H18F 109.5 . . ?
C21A O19A H19B 109.5 . . ?
K3 O19B H19D 76.5 1_455 . ?
C21B O19B K3 103.5(6) . 1_455 ?
C21B O19B H19D 109.5 . . ?
C24A O20A H20B 109.5 . . ?
C24B O20B H20D 109.5 . . ?
C25A O21A C22A 120.9(7) . . ?
C25B O21B C22B 118.2(7) . . ?
C25A O22A C29A 113.3(7) . . ?
C25B O22B C29B 112.9(8) . . ?
K2 O23A H23B 139(3) . . ?
C26A O23A K2 109.9(5) . . ?
C26A O23A H23B 109(2) . . ?
C26B O23B H23D 109.5 . . ?
K2 O24A H24C 136(3) . . ?
C27A O24A K2 111.0(5) . . ?
C27A O24A H24C 109(2) . . ?
C27B O24B H24F 109.5 . . ?
C30A O25A H25B 109.5 . . ?
C30B O25B H25D 109.5 . . ?
C31A O26A C28A 118.3(7) . . ?
C31B O26B C28B 120.4(8) . . ?
C31A O27A K1 119.7(5) . 3_545 ?
C35A O27A K1 120.4(5) . 3_545 ?
C35A O27A C31A 114.5(7) . . ?
C31B O27B C35B 113.9(8) . . ?
C32A O28A H28B 109.5 . . ?
C32B O28B H28D 109.5 . . ?
C33A O29A H29B 109.5 . . ?
C33B O29B H29D 109.5 . . ?
K1 O30A H30C 31.4 3_545 . ?
C36A O30A K1 110.4(5) . 3_545 ?
C36A O30A H30C 109.5 . . ?
C36B O30B H30F 109.5 . . ?
O1A C1A O2A 110.9(7) . . ?
O1A C1A H1A 109.5 . . ?
O1A C1A C2A 107.8(8) . . ?
O2A C1A H1A 109.5 . . ?
O2A C1A C2A 109.5(8) . . ?
C2A C1A H1A 109.5 . . ?
O1B C1B O2B 110.1(8) . . ?
O1B C1B H1B 109.3 . . ?
O1B C1B C2B 108.1(8) . . ?
O2B C1B H1B 109.3 . . ?
O2B C1B C2B 110.9(8) . . ?
C2B C1B H1B 109.3 . . ?
O3A C2A C1A 108.7(8) . . ?
O3A C2A H2A 108.4 . . ?
O3A C2A C3A 111.7(9) . . ?
C1A C2A H2A 108.4 . . ?
C1A C2A C3A 111.2(8) . . ?
C3A C2A H2A 108.4 . . ?
O3B C2B C1B 109.5(8) . . ?
O3B C2B H2B 109.6 . . ?
O3B C2B C3B 110.8(8) . . ?
C1B C2B H2B 109.6 . . ?
C3B C2B C1B 107.6(8) . . ?
C3B C2B H2B 109.6 . . ?
O4A C3A C2A 111.6(8) . . ?
O4A C3A H3A 107.2 . . ?
O4A C3A C4A 111.6(8) . . ?
C2A C3A H3A 107.2 . . ?
C4A C3A C2A 111.6(9) . . ?
C4A C3A H3A 107.2 . . ?
O4B C3B C2B 108.1(8) . . ?
O4B C3B H3B 109.6 . . ?
O4B C3B C4B 110.7(8) . . ?
C2B C3B H3B 109.6 . . ?
C4B C3B C2B 109.2(8) . . ?
C4B C3B H3B 109.6 . . ?
O6A C4A C3A 105.9(8) . . ?
O6A C4A H4A 109.2 . . ?
O6A C4A C5A 112.9(7) . . ?
C3A C4A H4A 109.2 . . ?
C5A C4A C3A 110.3(8) . . ?
C5A C4A H4A 109.2 . . ?
O6B C4B C3B 107.0(7) . . ?
O6B C4B H4B 109.4 . . ?
O6B C4B C5B 110.4(7) . . ?
C3B C4B H4B 109.4 . . ?
C3B C4B C5B 111.1(8) . . ?
C5B C4B H4B 109.4 . . ?
O2A C5A C4A 107.2(7) . . ?
O2A C5A H5A 108.6 . . ?
O2A C5A C6A 107.3(8) . . ?
C4A C5A H5A 108.6 . . ?
C6A C5A C4A 116.4(8) . . ?
C6A C5A H5A 108.6 . . ?
O2B C5B C4B 110.8(8) . . ?
O2B C5B H5B 108.1 . . ?
O2B C5B C6B 108.5(8) . . ?
C4B C5B H5B 108.1 . . ?
C4B C5B C6B 113.0(8) . . ?
C6B C5B H5B 108.1 . . ?
O5A C6A C5A 111.0(8) . . ?
O5A C6A H6AA 109.4 . . ?
O5A C6A H6AB 109.4 . . ?
C5A C6A H6AA 109.4 . . ?
C5A C6A H6AB 109.4 . . ?
H6AA C6A H6AB 108.0 . . ?
O5B C6B C5B 113.1(8) . . ?
O5B C6B H6BA 109.0 . . ?
O5B C6B H6BB 109.0 . . ?
C5B C6B H6BA 109.0 . . ?
C5B C6B H6BB 109.0 . . ?
H6BA C6B H6BB 107.8 . . ?
O6A C7A O7A 113.1(7) . . ?
O6A C7A H7A 109.1 . . ?
O6A C7A C8A 105.8(8) . . ?
O7A C7A H7A 109.1 . . ?
O7A C7A C8A 110.5(8) . . ?
C8A C7A H7A 109.1 . . ?
O6B C7B O7B 110.8(7) . . ?
O6B C7B H7B 109.7 . . ?
O6B C7B C8B 106.6(7) . . ?
O7B C7B H7B 109.7 . . ?
O7B C7B C8B 110.2(7) . . ?
C8B C7B H7B 109.7 . . ?
O8A C8A C7A 111.7(8) . . ?
O8A C8A H8A 108.0 . . ?
O8A C8A C9A 111.7(8) . . ?
C7A C8A H8A 108.0 . . ?
C9A C8A C7A 109.2(8) . . ?
C9A C8A H8A 108.0 . . ?
O8B C8B C7B 110.9(7) . . ?
O8B C8B H8B 109.4 . . ?
O8B C8B C9B 109.1(8) . . ?
C7B C8B H8B 109.4 . . ?
C9B C8B C7B 108.6(8) . . ?
C9B C8B H8B 109.4 . . ?
O9A C9A C8A 110.4(8) . . ?
O9A C9A H9A 108.2 . . ?
O9A C9A C10A 110.7(7) . . ?
C8A C9A H9A 108.2 . . ?
C8A C9A C10A 110.9(8) . . ?
C10A C9A H9A 108.2 . . ?
O9B C9B C8B 109.2(8) . . ?
O9B C9B H9B 109.3 . . ?
O9B C9B C10B 109.2(8) . . ?
C8B C9B H9B 109.3 . . ?
C8B C9B C10B 110.7(8) . . ?
C10B C9B H9B 109.3 . . ?
O11A C10A C9A 106.0(8) . . ?
O11A C10A H10A 110.0 . . ?
O11A C10A C11A 109.5(8) . . ?
C9A C10A H10A 110.0 . . ?
C9A C10A C11A 111.2(8) . . ?
C11A C10A H10A 110.0 . . ?
O11B C10B C9B 104.8(8) . . ?
O11B C10B H10C 110.0 . . ?
O11B C10B C11B 108.8(7) . . ?
C9B C10B H10C 110.0 . . ?
C9B C10B C11B 113.1(8) . . ?
C11B C10B H10C 110.0 . . ?
O7A C11A C10A 108.3(8) . . ?
O7A C11A H11A 107.7 . . ?
O7A C11A C12A 110.0(8) . . ?
C10A C11A H11A 107.7 . . ?
C12A C11A C10A 115.2(8) . . ?
C12A C11A H11A 107.7 . . ?
O7B C11B C10B 109.0(8) . . ?
O7B C11B H11B 109.1 . . ?
O7B C11B C12B 107.7(8) . . ?
C10B C11B H11B 109.1 . . ?
C10B C11B C12B 112.7(8) . . ?
C12B C11B H11B 109.1 . . ?
O10A C12A C11A 113.8(9) . . ?
O10A C12A H12A 108.8 . . ?
O10A C12A H12B 108.8 . . ?
C11A C12A H12A 108.8 . . ?
C11A C12A H12B 108.8 . . ?
H12A C12A H12B 107.7 . . ?
O10B C12B C11B 112.2(8) . . ?
O10B C12B H12C 109.2 . . ?
O10B C12B H12D 109.2 . . ?
C11B C12B H12C 109.2 . . ?
C11B C12B H12D 109.2 . . ?
H12C C12B H12D 107.9 . . ?
O11A C13A O12A 111.6(8) . . ?
O11A C13A H13A 108.9 . . ?
O11A C13A C14A 107.7(8) . . ?
O12A C13A H13A 108.9 . . ?
O12A C13A C14A 110.8(8) . . ?
C14A C13A H13A 108.9 . . ?
O11B C13B H13C 109.3 . . ?
O11B C13B C14B 106.8(9) . . ?
O12B C13B O11B 110.5(8) . . ?
O12B C13B H13C 109.3 . . ?
O12B C13B C14B 111.6(8) . . ?
C14B C13B H13C 109.3 . . ?
O13A C14A C13A 107.6(7) . . ?
O13A C14A H14A 109.2 . . ?
O13A C14A C15A 111.0(8) . . ?
C13A C14A H14A 109.2 . . ?
C15A C14A C13A 110.5(8) . . ?
C15A C14A H14A 109.2 . . ?
O13B C14B C13B 109.2(8) . . ?
O13B C14B H14C 109.0 . . ?
O13B C14B C15B 110.7(9) . . ?
C13B C14B H14C 109.0 . . ?
C13B C14B C15B 110.0(8) . . ?
C15B C14B H14C 109.0 . . ?
O14A C15A C14A 108.4(9) . . ?
O14A C15A H15A 109.3 . . ?
O14A C15A C16A 111.3(8) . . ?
C14A C15A H15A 109.3 . . ?
C14A C15A C16A 109.1(8) . . ?
C16A C15A H15A 109.3 . . ?
O14B C15B C14B 110.9(8) . . ?
O14B C15B H15C 108.5 . . ?
O14B C15B C16B 109.7(8) . . ?
C14B C15B H15C 108.5 . . ?
C14B C15B C16B 110.8(8) . . ?
C16B C15B H15C 108.5 . . ?
O16A C16A C15A 105.0(8) . . ?
O16A C16A H16A 109.9 . . ?
O16A C16A C17A 109.2(8) . . ?
C15A C16A H16A 109.9 . . ?
C17A C16A C15A 112.8(8) . . ?
C17A C16A H16A 109.9 . . ?
O16B C16B C15B 106.2(8) . . ?
O16B C16B H16B 109.9 . . ?
O16B C16B C17B 108.5(7) . . ?
C15B C16B H16B 109.9 . . ?
C15B C16B C17B 112.4(8) . . ?
C17B C16B H16B 109.9 . . ?
O12A C17A C16A 109.0(8) . . ?
O12A C17A H17A 109.1 . . ?
O12A C17A C18A 104.9(8) . . ?
C16A C17A H17A 109.1 . . ?
C16A C17A C18A 115.4(8) . . ?
C18A C17A H17A 109.1 . . ?
O12B C17B C16B 108.7(7) . . ?
O12B C17B H17B 109.2 . . ?
O12B C17B C18B 106.6(7) . . ?
C16B C17B H17B 109.2 . . ?
C18B C17B C16B 113.9(8) . . ?
C18B C17B H17B 109.2 . . ?
O15A C18A C17A 111.6(8) . . ?
O15A C18A H18A 109.3 . . ?
O15A C18A H18B 109.3 . . ?
C17A C18A H18A 109.3 . . ?
C17A C18A H18B 109.3 . . ?
H18A C18A H18B 108.0 . . ?
O15B C18B C17B 109.9(8) . . ?
O15B C18B H18D 109.7 . . ?
O15B C18B H18E 109.7 . . ?
C17B C18B H18D 109.7 . . ?
C17B C18B H18E 109.7 . . ?
H18D C18B H18E 108.2 . . ?
O16A C19A H19A 109.0 . . ?
O16A C19A C20A 107.9(8) . . ?
O17A C19A O16A 111.1(8) . . ?
O17A C19A H19A 109.0 . . ?
O17A C19A C20A 110.8(8) . . ?
C20A C19A H19A 109.0 . . ?
O16B C19B O17B 110.4(8) . . ?
O16B C19B H19C 109.3 . . ?
O16B C19B C20B 108.3(8) . . ?
O17B C19B H19C 109.3 . . ?
O17B C19B C20B 110.2(8) . . ?
C20B C19B H19C 109.3 . . ?
O18A C20A C19A 108.5(9) . . ?
O18A C20A H20A 108.9 . . ?
O18A C20A C21A 111.8(9) . . ?
C19A C20A H20A 108.9 . . ?
C19A C20A C21A 109.9(8) . . ?
C21A C20A H20A 108.9 . . ?
O18B C20B C19B 110.0(8) . . ?
O18B C20B H20C 109.7 . . ?
O18B C20B C21B 108.2(9) . . ?
C19B C20B H20C 109.7 . . ?
C19B C20B C21B 109.7(9) . . ?
C21B C20B H20C 109.7 . . ?
O19A C21A C20A 112.3(8) . . ?
O19A C21A H21A 107.3 . . ?
O19A C21A C22A 110.4(8) . . ?
C20A C21A H21A 107.3 . . ?
C22A C21A C20A 111.8(8) . . ?
C22A C21A H21A 107.3 . . ?
O19B C21B C20B 112.7(9) . . ?
O19B C21B H21B 108.4 . . ?
O19B C21B C22B 110.4(8) . . ?
C20B C21B H21B 108.4 . . ?
C20B C21B C22B 108.5(9) . . ?
C22B C21B H21B 108.4 . . ?
O21A C22A C21A 105.5(7) . . ?
O21A C22A H22A 109.3 . . ?
O21A C22A C23A 109.6(7) . . ?
C21A C22A H22A 109.3 . . ?
C23A C22A C21A 113.7(8) . . ?
C23A C22A H22A 109.3 . . ?
O21B C22B C21B 106.3(8) . . ?
O21B C22B H22B 109.9 . . ?
O21B C22B C23B 109.8(8) . . ?
C21B C22B H22B 109.9 . . ?
C21B C22B C23B 110.9(8) . . ?
C23B C22B H22B 109.9 . . ?
O17A C23A C22A 109.9(8) . . ?
O17A C23A H23A 109.4 . . ?
O17A C23A C24A 106.3(8) . . ?
C22A C23A H23A 109.4 . . ?
C22A C23A C24A 112.4(8) . . ?
C24A C23A H23A 109.4 . . ?
O17B C23B C22B 111.0(8) . . ?
O17B C23B H23C 108.7 . . ?
O17B C23B C24B 107.1(8) . . ?
C22B C23B H23C 108.7 . . ?
C24B C23B C22B 112.6(9) . . ?
C24B C23B H23C 108.7 . . ?
O20A C24A C23A 111.0(9) . . ?
O20A C24A H24A 109.4 . . ?
O20A C24A H24B 109.4 . . ?
C23A C24A H24A 109.4 . . ?
C23A C24A H24B 109.4 . . ?
H24A C24A H24B 108.0 . . ?
O20B C24B C23B 111.2(9) . . ?
O20B C24B H24D 109.4 . . ?
O20B C24B H24E 109.4 . . ?
C23B C24B H24D 109.4 . . ?
C23B C24B H24E 109.4 . . ?
H24D C24B H24E 108.0 . . ?
O21A C25A O22A 111.1(7) . . ?
O21A C25A H25A 109.8 . . ?
O21A C25A C26A 107.1(8) . . ?
O22A C25A H25A 109.8 . . ?
O22A C25A C26A 109.2(7) . . ?
C26A C25A H25A 109.8 . . ?
O21B C25B O22B 109.9(8) . . ?
O21B C25B H25C 109.6 . . ?
O21B C25B C26B 108.0(8) . . ?
O22B C25B H25C 109.6 . . ?
O22B C25B C26B 110.0(8) . . ?
C26B C25B H25C 109.6 . . ?
O23A C26A C25A 108.2(7) . . ?
O23A C26A H26A 109.0 . . ?
O23A C26A C27A 112.1(8) . . ?
C25A C26A H26A 109.0 . . ?
C27A C26A C25A 109.4(8) . . ?
C27A C26A H26A 109.0 . . ?
O23B C26B C25B 111.5(8) . . ?
O23B C26B H26B 108.5 . . ?
O23B C26B C27B 110.6(9) . . ?
C25B C26B H26B 108.5 . . ?
C27B C26B C25B 109.1(8) . . ?
C27B C26B H26B 108.5 . . ?
O24A C27A C26A 108.7(7) . . ?
O24A C27A H27A 108.8 . . ?
O24A C27A C28A 112.0(7) . . ?
C26A C27A H27A 108.8 . . ?
C26A C27A C28A 109.7(8) . . ?
C28A C27A H27A 108.8 . . ?
O24B C27B C26B 108.0(8) . . ?
O24B C27B H27B 109.6 . . ?
O24B C27B C28B 109.6(8) . . ?
C26B C27B H27B 109.6 . . ?
C26B C27B C28B 110.3(9) . . ?
C28B C27B H27B 109.6 . . ?
O26A C28A C27A 105.9(7) . . ?
O26A C28A H28A 110.4 . . ?
O26A C28A C29A 109.4(7) . . ?
C27A C28A H28A 110.4 . . ?
C29A C28A C27A 110.3(7) . . ?
C29A C28A H28A 110.4 . . ?
O26B C28B C27B 106.8(9) . . ?
O26B C28B H28C 109.9 . . ?
O26B C28B C29B 107.7(8) . . ?
C27B C28B H28C 109.9 . . ?
C27B C28B C29B 112.5(8) . . ?
C29B C28B H28C 109.9 . . ?
O22A C29A C28A 109.5(7) . . ?
O22A C29A H29A 108.4 . . ?
O22A C29A C30A 105.3(7) . . ?
C28A C29A H29A 108.4 . . ?
C28A C29A C30A 116.5(8) . . ?
C30A C29A H29A 108.4 . . ?
O22B C29B C28B 110.8(8) . . ?
O22B C29B H29C 109.4 . . ?
O22B C29B C30B 104.9(9) . . ?
C28B C29B H29C 109.4 . . ?
C30B C29B C28B 112.9(9) . . ?
C30B C29B H29C 109.4 . . ?
O25A C30A C29A 114.0(8) . . ?
O25A C30A H30A 108.8 . . ?
O25A C30A H30B 108.8 . . ?
C29A C30A H30A 108.8 . . ?
C29A C30A H30B 108.8 . . ?
H30A C30A H30B 107.7 . . ?
O25B C30B C29B 113.1(10) . . ?
O25B C30B H30D 109.0 . . ?
O25B C30B H30E 109.0 . . ?
C29B C30B H30D 109.0 . . ?
C29B C30B H30E 109.0 . . ?
H30D C30B H30E 107.8 . . ?
O26A C31A O27A 110.1(7) . . ?
O26A C31A H31A 110.1 . . ?
O26A C31A C32A 107.9(8) . . ?
O27A C31A H31A 110.1 . . ?
O27A C31A C32A 108.4(7) . . ?
C32A C31A H31A 110.1 . . ?
O26B C31B O27B 110.8(9) . . ?
O26B C31B H31B 109.8 . . ?
O26B C31B C32B 107.1(10) . . ?
O27B C31B H31B 109.8 . . ?
O27B C31B C32B 109.5(9) . . ?
C32B C31B H31B 109.8 . . ?
O28A C32A C31A 107.2(7) . . ?
O28A C32A H32A 108.7 . . ?
O28A C32A C33A 112.4(9) . . ?
C31A C32A H32A 108.7 . . ?
C33A C32A C31A 110.9(8) . . ?
C33A C32A H32A 108.7 . . ?
O28B C32B C31B 109.2(10) . . ?
O28B C32B H32B 109.6 . . ?
O28B C32B C33B 107.7(11) . . ?
C31B C32B H32B 109.6 . . ?
C33B C32B C31B 111.0(10) . . ?
C33B C32B H32B 109.6 . . ?
O29A C33A C32A 111.0(8) . . ?
O29A C33A H33A 108.5 . . ?
O29A C33A C34A 108.5(8) . . ?
C32A C33A H33A 108.5 . . ?
C32A C33A C34A 111.7(8) . . ?
C34A C33A H33A 108.5 . . ?
O29B C33B C32B 110.5(9) . . ?
O29B C33B H33B 107.9 . . ?
O29B C33B C34B 111.3(10) . . ?
C32B C33B H33B 107.9 . . ?
C34B C33B C32B 111.3(10) . . ?
C34B C33B H33B 107.9 . . ?
O1A C34A C33A 104.5(8) . . ?
O1A C34A H34A 110.2 . . ?
O1A C34A C35A 111.6(7) . . ?
C33A C34A H34A 110.2 . . ?
C33A C34A C35A 110.0(7) . . ?
C35A C34A H34A 110.2 . . ?
O1B C34B C33B 106.2(9) . . ?
O1B C34B H34B 109.5 . . ?
O1B C34B C35B 107.2(8) . . ?
C33B C34B H34B 109.5 . . ?
C33B C34B C35B 114.9(9) . . ?
C35B C34B H34B 109.5 . . ?
O27A C35A C34A 111.1(7) . . ?
O27A C35A H35A 108.5 . . ?
O27A C35A C36A 105.0(7) . . ?
C34A C35A H35A 108.5 . . ?
C36A C35A C34A 115.0(8) . . ?
C36A C35A H35A 108.5 . . ?
O27B C35B C34B 106.4(8) . . ?
O27B C35B H35B 109.7 . . ?
O27B C35B C36B 107.3(8) . . ?
C34B C35B H35B 109.7 . . ?
C36B C35B C34B 113.9(9) . . ?
C36B C35B H35B 109.7 . . ?
K1 C36A H36A 82.3 3_545 . ?
K1 C36A H36B 156.6 3_545 . ?
O30A C36A K1 47.4(4) . 3_545 ?
O30A C36A C35A 111.7(8) . . ?
O30A C36A H36A 109.3 . . ?
O30A C36A H36B 109.3 . . ?
C35A C36A K1 85.9(5) . 3_545 ?
C35A C36A H36A 109.3 . . ?
C35A C36A H36B 109.3 . . ?
H36A C36A H36B 107.9 . . ?
O30B C36B C35B 113.9(9) . . ?
O30B C36B H36C 108.8 . . ?
O30B C36B H36D 108.8 . . ?
C35B C36B H36C 108.8 . . ?
C35B C36B H36D 108.8 . . ?
H36C C36B H36D 107.7 . . ?
H2WA O2W H2WB 104.4 . . ?
H3WA O3W H3WB 104.2 . . ?
H4WA O4W H4WB 109.4 . . ?
H6WA O6W H6WB 104.6 . . ?
H7WA O7W H7WB 104.6 . . ?
H8WA O8W H8WB 109.4 . . ?
K1 O10W H10F 109.3 1_655 . ?
K1 O10W H10G 110.6 1_655 . ?
H10F O10W H10G 104.4 . . ?
H11C O11W H11D 104.5 . . ?
H12G O12W H12H 107.6 . . ?
H13F O13W H13G 104.5 . . ?
H14F O14W H14G 104.6 . . ?
H15F O15W H15G 104.2 . . ?
H16C O16W H16D 104.5 . . ?
H18I O18W H18J 104.8 . . ?
H19F O19W H19G 104.5 . . ?
H20F O20W H20G 104.5 . . ?
K3 O21W H21C 119.0 1_455 . ?
K3 O21W H21D 116.6 1_455 . ?
H21C O21W H21D 95.2 . . ?

loop_
_geom_bond_atom_site_label_1
_geom_bond_atom_site_label_2
_geom_bond_distance
_geom_bond_site_symmetry_2
_geom_bond_publ_flag
O1 C1 1.409(11) . ?
O1 C34 1.425(11) . ?
O2 C1 1.386(11) . ?
O2 C5 1.426(11) . ?
O3 H3C 0.8400 . ?
O3 C2 1.425(11) . ?
O4 H4C 0.8400 . ?
O4 C3 1.435(11) . ?
O5 H5C 0.8400 . ?
O5 C6 1.432(12) . ?
O6 C4 1.425(11) . ?
O6 C7 1.417(11) . ?
O7 C7 1.406(11) . ?
O7 C11 1.417(12) . ?
O8 H8C 0.8400 . ?
O8 C8 1.413(12) . ?
O9 H9C 0.8400 . ?
O9 C9 1.433(11) . ?
O10 H10E 0.8400 . ?
O10 C12 1.416(13) . ?
O11 C10 1.430(11) . ?
O11 C13 1.401(11) . ?
O12 C13 1.414(12) . ?
O12 C17 1.441(13) . ?
O13 H13E 0.8400 . ?
O13 C14 1.415(12) . ?
O14 H14E 0.8400 . ?
O14 C15 1.448(12) . ?
O15 H15E 0.8400 . ?
O15 C18 1.388(19) . ?
O15 K2 2.806(10) 3 ?
O16 C16 1.440(11) . ?
O16 C19 1.411(11) . ?
O17 C19 1.425(11) . ?
O17 C23 1.442(11) . ?
O18 H18 0.8400 . ?
O18 C20 1.407(11) . ?
O19 H19E 0.8400 . ?
O19 C21 1.431(11) . ?
O20 H20E 0.8400 . ?
O20 C24 1.411(12) . ?
O21 C22 1.409(11) . ?
O21 C25 1.419(11) . ?
O22 C25 1.412(11) . ?
O22 C29 1.448(11) . ?
O23 H23E 0.8400 . ?
O23 C26 1.419(12) . ?
O24 H24 0.8400 . ?
O24 C27 1.420(11) . ?
O25 H25E 0.8400 . ?
O25 C30 1.439(14) . ?
O26 C28 1.448(10) . ?
O26 C31 1.407(11) . ?
O27 C31 1.426(11) . ?
O27 C35 1.461(11) . ?
O28 H28E 0.8400 . ?
O28 C32 1.419(11) . ?
O28 K1 2.872(7) 3_545 ?
O29 H29E 0.8400 . ?
O29 C33 1.422(11) . ?
O30 H30 0.8400 . ?
O30 C36 1.451(14) . ?
O30 K3 2.728(11) 3_645 ?
C1 H1 1.0000 . ?
C1 C2 1.537(12) . ?
C2 H2 1.0000 . ?
C2 C3 1.496(12) . ?
C3 H3 1.0000 . ?
C3 C4 1.543(13) . ?
C4 H4 1.0000 . ?
C4 C5 1.533(13) . ?
C5 H5 1.0000 . ?
C5 C6 1.508(13) . ?
C6 H6A 0.9900 . ?
C6 H6B 0.9900 . ?
C7 H7 1.0000 . ?
C7 C8 1.537(13) . ?
C8 H8 1.0000 . ?
C8 C9 1.511(13) . ?
C9 H9 1.0000 . ?
C9 C10 1.518(13) . ?
C10 H10 1.0000 . ?
C10 C11 1.530(13) . ?
C11 H11 1.0000 . ?
C11 C12 1.513(14) . ?
C12 H12E 0.9900 . ?
C12 H12F 0.9900 . ?
C13 H13 1.0000 . ?
C13 C14 1.523(14) . ?
C14 H14 1.0000 . ?
C14 C15 1.499(13) . ?
C15 H15 1.0000 . ?
C15 C16 1.516(12) . ?
C16 H16 1.0000 . ?
C16 C17 1.532(13) . ?
C17 H17 1.0000 . ?
C17 C18 1.504(15) . ?
C18 H18G 0.9900 . ?
C18 H18H 0.9900 . ?
C19 H19 1.0000 . ?
C19 C20 1.525(13) . ?
C20 H20 1.0000 . ?
C20 C21 1.519(13) . ?
C21 H21 1.0000 . ?
C21 C22 1.528(12) . ?
C22 H22 1.0000 . ?
C22 C23 1.529(13) . ?
C23 H23 1.0000 . ?
C23 C24 1.527(13) . ?
C24 H24G 0.9900 . ?
C24 H24H 0.9900 . ?
C25 H25 1.0000 . ?
C25 C26 1.528(13) . ?
C26 H26 1.0000 . ?
C26 C27 1.528(12) . ?
C27 H27 1.0000 . ?
C27 C28 1.528(13) . ?
C28 H28 1.0000 . ?
C28 C29 1.520(13) . ?
C29 H29 1.0000 . ?
C29 C30 1.495(14) . ?
C30 H30G 0.9900 . ?
C30 H30H 0.9900 . ?
C31 H31 1.0000 . ?
C31 C32 1.531(13) . ?
C32 H32 1.0000 . ?
C32 C33 1.513(12) . ?
C33 H33 1.0000 . ?
C33 C34 1.519(12) . ?
C34 H34 1.0000 . ?
C34 C35 1.519(13) . ?
C35 H35 1.0000 . ?
C35 C36 1.515(13) . ?
C36 H36E 0.9900 . ?
C36 H36F 0.9900 . ?
Au1 C37 1.985(11) . ?
Au1 C38 1.990(11) . ?
N1 C37 1.115(16) . ?
N2 C38 1.094(16) . ?
Au1A C37A 1.960(10) . ?
Au1A C38A 2.005(13) . ?
N1A C37A 1.153(14) . ?
N2A C38A 1.104(18) . ?
Au1B C37B 2.035(15) . ?
Au1B C38B 2.026(11) . ?
N1B C37B 1.10(2) . ?
N2B C38B 1.071(14) . ?
K1 O1W 2.674(7) . ?
K1 H1WA 3.0825 . ?
K1 O15A 2.660(7) . ?
K1 O17A 2.919(7) . ?
K1 O27A 2.786(7) 3 ?
K1 O30A 2.755(7) 3 ?
K1 H30C 2.08(8) 3 ?
K1 C36A 3.506(11) 3 ?
K1 O10W 2.750(8) 1_455 ?
K2 O3B 2.944(8) . ?
K2 O4B 2.755(8) . ?
K2 O5W 2.793(12) . ?
K2 O17W 2.810(9) . ?
K2 O23A 3.225(8) . ?
K2 O24A 2.805(7) . ?
K3 O8A 2.834(9) . ?
K3 O9A 2.867(8) . ?
K3 O9W 3.073(15) . ?
K3 O18B 2.831(9) 1_655 ?
K3 O19B 3.010(10) 1_655 ?
K3 O21W 2.55(2) 1_655 ?
O1A C1A 1.397(11) . ?
O1A C34A 1.416(11) . ?
O1B C1B 1.412(12) . ?
O1B C34B 1.448(12) . ?
O1W H1WA 0.8833 . ?
O1W H1WB 0.9068 . ?
O2A C1A 1.428(13) . ?
O2A C5A 1.453(12) . ?
O2B C1B 1.424(12) . ?
O2B C5B 1.435(11) . ?
O3A H3AA 0.8400 . ?
O3A C2A 1.427(14) . ?
O3B H3BA 0.874(13) . ?
O3B C2B 1.426(12) . ?
O4A H4AA 0.8400 . ?
O4A C3A 1.416(12) . ?
O4B H4BA 0.876(13) . ?
O4B C3B 1.428(11) . ?
O5A H5AA 0.8400 . ?
O5A C6A 1.403(12) . ?
O5B H5BA 0.8400 . ?
O5B C6B 1.422(13) . ?
O5W H5WA 1.0342 . ?
O5W H5WB 1.0349 . ?
O6A C4A 1.421(11) . ?
O6A C7A 1.405(11) . ?
O6B C4B 1.408(11) . ?
O6B C7B 1.415(11) . ?
O7A C7A 1.409(12) . ?
O7A C11A 1.439(12) . ?
O7B C7B 1.422(11) . ?
O7B C11B 1.432(11) . ?
O8A H8AA 0.873(13) . ?
O8A C8A 1.426(12) . ?
O8B H8BA 0.8400 . ?
O8B C8B 1.436(11) . ?
O9A H9AA 0.877(13) . ?
O9A C9A 1.437(12) . ?
O9B H9BA 0.8400 . ?
O9B C9B 1.439(11) . ?
O9W H9WA 0.9945 . ?
O9W H9WB 0.9960 . ?
O10A H10B 0.8400 . ?
O10A C12A 1.449(14) . ?
O10B H10D 0.8400 . ?
O10B C12B 1.411(13) . ?
O11A C10A 1.440(12) . ?
O11A C13A 1.391(12) . ?
O11B C10B 1.441(11) . ?
O11B C13B 1.415(12) . ?
O12A C13A 1.418(11) . ?
O12A C17A 1.455(12) . ?
O12B C13B 1.389(12) . ?
O12B C17B 1.450(11) . ?
O13A H13B 0.8400 . ?
O13A C14A 1.443(12) . ?
O13B H13D 0.8400 . ?
O13B C14B 1.434(13) . ?
O14A H14B 0.8400 . ?
O14A C15A 1.416(13) . ?
O14B H14D 0.8400 . ?
O14B C15B 1.423(12) . ?
O15A H15B 0.875(13) . ?
O15A C18A 1.432(11) . ?
O15B H15D 0.8400 . ?
O15B C18B 1.446(12) . ?
O16A C16A 1.462(12) . ?
O16A C19A 1.411(11) . ?
O16B C16B 1.436(11) . ?
O16B C19B 1.405(12) . ?
O17A C19A 1.409(12) . ?
O17A C23A 1.461(11) . ?
O17B C19B 1.419(12) . ?
O17B C23B 1.428(12) . ?
O17W H17C 0.8535 . ?
O17W H17D 0.8738 . ?
O18A H18C 0.8400 . ?
O18A C20A 1.425(14) . ?
O18B H18F 0.8400 . ?
O18B C20B 1.444(12) . ?
O19A H19B 0.8400 . ?
O19A C21A 1.422(12) . ?
O19B H19D 0.8400 . ?
O19B C21B 1.418(13) . ?
O20A H20B 0.8400 . ?
O20A C24A 1.426(13) . ?
O20B H20D 0.8400 . ?
O20B C24B 1.432(14) . ?
O21A C22A 1.434(11) . ?
O21A C25A 1.394(11) . ?
O21B C22B 1.427(12) . ?
O21B C25B 1.419(11) . ?
O22A C25A 1.425(11) . ?
O22A C29A 1.448(10) . ?
O22B C25B 1.420(12) . ?
O22B C29B 1.445(13) . ?
O23A H23B 0.875(13) . ?
O23A C26A 1.442(12) . ?
O23B H23D 0.8400 . ?
O23B C26B 1.431(12) . ?
O24A H24C 0.872(13) . ?
O24A C27A 1.421(11) . ?
O24B H24F 0.8400 . ?
O24B C27B 1.442(13) . ?
O25A H25B 0.8400 . ?
O25A C30A 1.440(12) . ?
O25B H25D 0.8400 . ?
O25B C30B 1.431(15) . ?
O26A C28A 1.429(10) . ?
O26A C31A 1.409(11) . ?
O26B C28B 1.428(13) . ?
O26B C31B 1.408(13) . ?
O27A C31A 1.433(11) . ?
O27A C35A 1.425(11) . ?
O27B C31B 1.417(15) . ?
O27B C35B 1.475(12) . ?
O28A H28B 0.8400 . ?
O28A C32A 1.414(11) . ?
O28B H28D 0.8400 . ?
O28B C32B 1.495(16) . ?
O29A H29B 0.8400 . ?
O29A C33A 1.420(12) . ?
O29B H29D 0.8400 . ?
O29B C33B 1.417(15) . ?
O30A H30C 0.8400 . ?
O30A C36A 1.412(13) . ?
O30B H30F 0.8400 . ?
O30B C36B 1.396(13) . ?
C1A H1A 1.0000 . ?
C1A C2A 1.521(14) . ?
C1B H1B 1.0000 . ?
C1B C2B 1.532(14) . ?
C2A H2A 1.0000 . ?
C2A C3A 1.544(14) . ?
C2B H2B 1.0000 . ?
C2B C3B 1.517(13) . ?
C3A H3A 1.0000 . ?
C3A C4A 1.525(14) . ?
C3B H3B 1.0000 . ?
C3B C4B 1.510(13) . ?
C4A H4A 1.0000 . ?
C4A C5A 1.511(13) . ?
C4B H4B 1.0000 . ?
C4B C5B 1.515(13) . ?
C5A H5A 1.0000 . ?
C5A C6A 1.501(14) . ?
C5B H5B 1.0000 . ?
C5B C6B 1.537(13) . ?
C6A H6AA 0.9900 . ?
C6A H6AB 0.9900 . ?
C6B H6BA 0.9900 . ?
C6B H6BB 0.9900 . ?
C7A H7A 1.0000 . ?
C7A C8A 1.511(14) . ?
C7B H7B 1.0000 . ?
C7B C8B 1.518(13) . ?
C8A H8A 1.0000 . ?
C8A C9A 1.498(13) . ?
C8B H8B 1.0000 . ?
C8B C9B 1.508(13) . ?
C9A H9A 1.0000 . ?
C9A C10A 1.515(13) . ?
C9B H9B 1.0000 . ?
C9B C10B 1.517(13) . ?
C10A H10A 1.0000 . ?
C10A C11A 1.535(13) . ?
C10B H10C 1.0000 . ?
C10B C11B 1.518(14) . ?
C11A H11A 1.0000 . ?
C11A C12A 1.511(14) . ?
C11B H11B 1.0000 . ?
C11B C12B 1.525(14) . ?
C12A H12A 0.9900 . ?
C12A H12B 0.9900 . ?
C12B H12C 0.9900 . ?
C12B H12D 0.9900 . ?
C13A H13A 1.0000 . ?
C13A C14A 1.523(14) . ?
C13B H13C 1.0000 . ?
C13B C14B 1.493(15) . ?
C14A H14A 1.0000 . ?
C14A C15A 1.522(14) . ?
C14B H14C 1.0000 . ?
C14B C15B 1.501(14) . ?
C15A H15A 1.0000 . ?
C15A C16A 1.522(13) . ?
C15B H15C 1.0000 . ?
C15B C16B 1.519(13) . ?
C16A H16A 1.0000 . ?
C16A C17A 1.513(14) . ?
C16B H16B 1.0000 . ?
C16B C17B 1.521(13) . ?
C17A H17A 1.0000 . ?
C17A C18A 1.527(13) . ?
C17B H17B 1.0000 . ?
C17B C18B 1.501(13) . ?
C18A H18A 0.9900 . ?
C18A H18B 0.9900 . ?
C18B H18D 0.9900 . ?
C18B H18E 0.9900 . ?
C19A H19A 1.0000 . ?
C19A C20A 1.513(15) . ?
C19B H19C 1.0000 . ?
C19B C20B 1.516(15) . ?
C20A H20A 1.0000 . ?
C20A C21A 1.527(14) . ?
C20B H20C 1.0000 . ?
C20B C21B 1.524(15) . ?
C21A H21A 1.0000 . ?
C21A C22A 1.521(13) . ?
C21B H21B 1.0000 . ?
C21B C22B 1.525(13) . ?
C22A H22A 1.0000 . ?
C22A C23A 1.506(13) . ?
C22B H22B 1.0000 . ?
C22B C23B 1.533(14) . ?
C23A H23A 1.0000 . ?
C23A C24A 1.523(13) . ?
C23B H23C 1.0000 . ?
C23B C24B 1.530(14) . ?
C24A H24A 0.9900 . ?
C24A H24B 0.9900 . ?
C24B H24D 0.9900 . ?
C24B H24E 0.9900 . ?
C25A H25A 1.0000 . ?
C25A C26A 1.541(13) . ?
C25B H25C 1.0000 . ?
C25B C26B 1.524(14) . ?
C26A H26A 1.0000 . ?
C26A C27A 1.509(13) . ?
C26B H26B 1.0000 . ?
C26B C27B 1.517(14) . ?
C27A H27A 1.0000 . ?
C27A C28A 1.522(12) . ?
C27B H27B 1.0000 . ?
C27B C28B 1.518(15) . ?
C28A H28A 1.0000 . ?
C28A C29A 1.516(12) . ?
C28B H28C 1.0000 . ?
C28B C29B 1.537(16) . ?
C29A H29A 1.0000 . ?
C29A C30A 1.517(13) . ?
C29B H29C 1.0000 . ?
C29B C30B 1.524(16) . ?
C30A H30A 0.9900 . ?
C30A H30B 0.9900 . ?
C30B H30D 0.9900 . ?
C30B H30E 0.9900 . ?
C31A H31A 1.0000 . ?
C31A C32A 1.527(13) . ?
C31B H31B 1.0000 . ?
C31B C32B 1.515(19) . ?
C32A H32A 1.0000 . ?
C32A C33A 1.516(14) . ?
C32B H32B 1.0000 . ?
C32B C33B 1.506(17) . ?
C33A H33A 1.0000 . ?
C33A C34A 1.527(13) . ?
C33B H33B 1.0000 . ?
C33B C34B 1.500(16) . ?
C34A H34A 1.0000 . ?
C34A C35A 1.545(13) . ?
C34B H34B 1.0000 . ?
C34B C35B 1.512(15) . ?
C35A H35A 1.0000 . ?
C35A C36A 1.509(13) . ?
C35B H35B 1.0000 . ?
C35B C36B 1.491(14) . ?
C36A H36A 0.9900 . ?
C36A H36B 0.9900 . ?
C36B H36C 0.9900 . ?
C36B H36D 0.9900 . ?
O2W H2WA 0.8701 . ?
O2W H2WB 0.8695 . ?
O3W H3WA 0.8706 . ?
O3W H3WB 0.8718 . ?
O4W H4WA 0.8706 . ?
O4W H4WB 0.8706 . ?
O6W H6WA 0.8711 . ?
O6W H6WB 0.8695 . ?
O7W H7WA 0.8703 . ?
O7W H7WB 0.8691 . ?
O8W H8WA 0.8712 . ?
O8W H8WB 0.8701 . ?
O10W H10F 0.8939 . ?
O10W H10G 0.8897 . ?
O11W H11C 0.8707 . ?
O11W H11D 0.8697 . ?
O12W H12G 0.8842 . ?
O12W H12H 0.8771 . ?
O13W H13F 0.8707 . ?
O13W H13G 0.8702 . ?
O14W H14F 0.8717 . ?
O14W H14G 0.8685 . ?
O15W H15F 0.8709 . ?
O15W H15G 0.8725 . ?
O16W H16C 0.8717 . ?
O16W H16D 0.8689 . ?
O18W H18I 0.8706 . ?
O18W H18J 0.8655 . ?
O19W H19F 0.8700 . ?
O19W H19G 0.8709 . ?
O20W H20F 0.8703 . ?
O20W H20G 0.8703 . ?
O21W H21C 1.1068 . ?
O21W H21D 1.0828 . ?

loop_
_geom_hbond_atom_site_label_D
_geom_hbond_atom_site_label_H
_geom_hbond_atom_site_label_A
_geom_hbond_distance_DH
_geom_hbond_distance_HA
_geom_hbond_distance_DA
_geom_hbond_angle_DHA
_geom_hbond_site_symmetry_A
_geom_hbond_publ_flag
O3 H3C O2W 0.84 1.97 2.804(10) 176.8 3_645 yes
O4 H4C O3W 0.84 2.13 2.813(10) 137.8 1_655 yes
O5 H5C O4W 0.84 2.05 2.852(11) 160.0 3_645 yes
O8 H8C O1W 0.84 1.98 2.757(9) 154.1 1_655 yes
O9 H9C O10W 0.84 1.87 2.705(10) 170.0 . yes
O10 H10E O13W 0.84 1.92 2.714(14) 157.3 3_655 yes
O13 H13E O9 0.84 2.10 2.808(10) 142.0 . yes
O14 H14E O10A 0.84 2.06 2.877(11) 163.2 . yes
O23 H23E O19 0.84 1.97 2.795(10) 167.1 . yes
O24 H24 O25A 0.84 2.09 2.859(10) 151.3 . yes
O29 H29E O30A 0.84 2.07 2.740(10) 135.8 . yes
O30 H30 O8W 0.84 1.87 2.693(17) 166.6 3_645 yes
O1W H1WA O18 0.88 2.21 2.897(10) 134.6 . yes
O3A H3AA O12W 0.84 2.17 2.834(15) 136.0 . yes
O5B H5BA O9B 0.84 2.05 2.822(11) 151.6 4_556 yes
O8B H8BA O19W 0.84 1.87 2.697(11) 169.3 4_456 yes
O9B H9BA O13B 0.84 2.09 2.848(11) 149.2 . yes
O9W H9WA O14B 0.99 2.07 2.752(13) 124.2 1_655 yes
O10A H10B O11W 0.84 2.05 2.688(18) 131.8 3_655 yes
O10B H10D O17W 0.84 2.03 2.806(11) 153.8 4_456 yes
O13A H13B O4W 0.84 1.99 2.663(11) 136.1 . yes
O13B H13D O16W 0.84 1.83 2.618(16) 156.3 1_455 yes
O14B H14D O18B 0.84 2.08 2.851(11) 152.2 . yes
O15A H15B O25A 0.875(13) 1.93(3) 2.782(10) 165(8) 3 yes
O15B H15D O20W 0.84 2.07 2.811(11) 147.0 1_455 yes
O17W H17D O10B 0.87 2.20 2.806(11) 126.1 4_556 yes
O18B H18F O14B 0.84 2.08 2.851(11) 152.7 . yes
O19A H19B O5W 0.84 2.23 2.786(14) 123.9 . yes
O19B H19D O30 0.84 2.19 2.855(13) 135.6 3 yes
O20A H20B O10W 0.84 1.99 2.713(11) 143.2 1_455 yes
O20B H20D O6W 0.84 1.92 2.673(13) 149.2 4_466 yes
O23B H23D O19B 0.84 2.00 2.812(11) 163.5 . yes
O25A H25B O15A 0.84 2.00 2.782(10) 155.2 3_545 yes
O28A H28B O14W 0.84 1.92 2.737(11) 163.8 . yes
O28B H28D O7W 0.84 1.88 2.707(15) 169.3 . yes
O29A H29B O15W 0.84 1.90 2.729(15) 171.5 . yes
O29B H29D O3B 0.84 2.09 2.798(12) 141.5 . yes
O2W H2WB O3 0.87 2.20 2.804(10) 126.2 3_655 yes
O3W H3WB O4 0.87 2.01 2.813(10) 152.0 1_455 yes
O4W H4WA O25 0.87 2.03 2.885(11) 169.0 3 yes
O4W H4WB O5 0.87 2.07 2.852(11) 149.0 3_655 yes
O6W H6WB O18B 0.87 1.91 2.677(12) 146.7 1_655 yes
O7W H7WA O9W 0.87 2.09 2.789(17) 136.8 . yes
O7W H7WB O13A 0.87 2.00 2.811(13) 154.7 . yes
O10W H10G O20A 0.89 1.99 2.713(11) 137.8 1_655 yes
O12W H12G O15 0.88 2.18 2.88(2) 136.3 3_645 yes
O14W H14F O28A 0.87 2.13 2.737(11) 126.5 . yes
O14W H14G O10 0.87 2.06 2.858(11) 152.2 3_645 yes
O15W H15F O29A 0.87 2.12 2.729(15) 126.1 . yes
O18W H18J O3B 0.87 2.03 2.733(14) 137.6 . yes
O19W H19G O30B 0.87 1.97 2.806(11) 160.2 . yes
O20W H20F O25B 0.87 2.20 2.733(12) 119.7 . yes

loop_
_geom_torsion_atom_site_label_1
_geom_torsion_atom_site_label_2
_geom_torsion_atom_site_label_3
_geom_torsion_atom_site_label_4
_geom_torsion
_geom_torsion_site_symmetry_1
_geom_torsion_site_symmetry_2
_geom_torsion_site_symmetry_3
_geom_torsion_site_symmetry_4
_geom_torsion_publ_flag
O1 C1 C2 O3 60.5(9) . . . . ?
O1 C1 C2 C3 -62.8(9) . . . . ?
O1 C34 C35 O27 -176.1(7) . . . . ?
O1 C34 C35 C36 64.5(11) . . . . ?
O2 C1 C2 O3 -176.8(7) . . . . ?
O2 C1 C2 C3 59.9(10) . . . . ?
O2 C5 C6 O5 -63.6(9) . . . . ?
O3 C2 C3 O4 64.8(10) . . . . ?
O3 C2 C3 C4 -172.1(7) . . . . ?
O4 C3 C4 O6 -69.6(9) . . . . ?
O4 C3 C4 C5 170.4(7) . . . . ?
O6 C4 C5 O2 -163.9(7) . . . . ?
O6 C4 C5 C6 77.0(9) . . . . ?
O6 C7 C8 O8 60.4(9) . . . . ?
O6 C7 C8 C9 -63.5(9) . . . . ?
O7 C7 C8 O8 -179.4(7) . . . . ?
O7 C7 C8 C9 56.7(10) . . . . ?
O7 C11 C12 O10 -63.8(10) . . . . ?
O8 C8 C9 O9 64.2(10) . . . . ?
O8 C8 C9 C10 -176.7(8) . . . . ?
O9 C9 C10 O11 -67.6(9) . . . . ?
O9 C9 C10 C11 174.0(7) . . . . ?
O11 C10 C11 O7 -168.1(7) . . . . ?
O11 C10 C11 C12 74.0(10) . . . . ?
O11 C13 C14 O13 62.1(10) . . . . ?
O11 C13 C14 C15 -62.0(10) . . . . ?
O12 C13 C14 O13 -177.9(8) . . . . ?
O12 C13 C14 C15 58.1(10) . . . . ?
O12 C17 C18 O15 -61.9(12) . . . . ?
O13 C14 C15 O14 64.9(10) . . . . ?
O13 C14 C15 C16 -175.8(8) . . . . ?
O14 C15 C16 O16 -68.2(9) . . . . ?
O14 C15 C16 C17 172.9(8) . . . . ?
O16 C16 C17 O12 -169.5(7) . . . . ?
O16 C16 C17 C18 73.2(12) . . . . ?
O16 C19 C20 O18 67.2(10) . . . . ?
O16 C19 C20 C21 -59.3(9) . . . . ?
O17 C19 C20 O18 -172.5(7) . . . . ?
O17 C19 C20 C21 61.0(9) . . . . ?
O17 C23 C24 O20 -62.5(10) . . . . ?
O18 C20 C21 O19 60.1(10) . . . . ?
O18 C20 C21 C22 178.2(7) . . . . ?
O19 C21 C22 O21 -67.8(9) . . . . ?
O19 C21 C22 C23 171.9(7) . . . . ?
O21 C22 C23 O17 -169.1(7) . . . . ?
O21 C22 C23 C24 73.1(9) . . . . ?
O21 C25 C26 O23 64.3(9) . . . . ?
O21 C25 C26 C27 -59.6(9) . . . . ?
O22 C25 C26 O23 -174.6(7) . . . . ?
O22 C25 C26 C27 61.5(9) . . . . ?
O22 C29 C30 O25 -62.6(10) . . . . ?
O23 C26 C27 O24 65.8(10) . . . . ?
O23 C26 C27 C28 -175.8(7) . . . . ?
O24 C27 C28 O26 -71.9(8) . . . . ?
O24 C27 C28 C29 169.7(7) . . . . ?
O26 C28 C29 O22 -160.3(7) . . . . ?
O26 C28 C29 C30 80.1(10) . . . . ?
O26 C31 C32 O28 59.7(9) . . . . ?
O26 C31 C32 C33 -65.1(9) . . . . ?
O27 C31 C32 O28 180.0(7) . . . . ?
O27 C31 C32 C33 55.2(10) . . . . ?
O27 C35 C36 O30 -70.9(10) . . . . ?
O28 C32 C33 O29 64.3(9) . . . . ?
O28 C32 C33 C34 -176.8(7) . . . . ?
O29 C33 C34 O1 -64.6(9) . . . . ?
O29 C33 C34 C35 175.5(7) . . . . ?
C1 O1 C34 C33 129.3(8) . . . . ?
C1 O1 C34 C35 -110.7(9) . . . . ?
C1 O2 C5 C4 57.1(9) . . . . ?
C1 O2 C5 C6 179.1(7) . . . . ?
C1 C2 C3 O4 -174.4(7) . . . . ?
C1 C2 C3 C4 -51.4(10) . . . . ?
C2 C3 C4 O6 166.0(7) . . . . ?
C2 C3 C4 C5 46.0(10) . . . . ?
C3 C4 C5 O2 -46.5(10) . . . . ?
C3 C4 C5 C6 -165.7(8) . . . . ?
C4 O6 C7 O7 107.8(8) . . . . ?
C4 O6 C7 C8 -131.5(8) . . . . ?
C4 C5 C6 O5 58.1(10) . . . . ?
C5 O2 C1 O1 55.5(10) . . . . ?
C5 O2 C1 C2 -63.7(9) . . . . ?
C7 O6 C4 C3 136.2(8) . . . . ?
C7 O6 C4 C5 -102.1(9) . . . . ?
C7 O7 C11 C10 55.6(10) . . . . ?
C7 O7 C11 C12 178.4(8) . . . . ?
C7 C8 C9 O9 -173.0(7) . . . . ?
C7 C8 C9 C10 -53.8(10) . . . . ?
C8 C9 C10 O11 170.2(7) . . . . ?
C8 C9 C10 C11 51.8(10) . . . . ?
C9 C10 C11 O7 -51.0(10) . . . . ?
C9 C10 C11 C12 -168.9(8) . . . . ?
C10 O11 C13 O12 108.6(9) . . . . ?
C10 O11 C13 C14 -132.0(8) . . . . ?
C10 C11 C12 O10 58.0(11) . . . . ?
C11 O7 C7 O6 57.9(10) . . . . ?
C11 O7 C7 C8 -58.9(10) . . . . ?
C13 O11 C10 C9 123.3(9) . . . . ?
C13 O11 C10 C11 -116.7(9) . . . . ?
C13 O12 C17 C16 58.7(10) . . . . ?
C13 O12 C17 C18 -178.5(9) . . . . ?
C13 C14 C15 O14 -172.4(7) . . . . ?
C13 C14 C15 C16 -53.1(10) . . . . ?
C14 C15 C16 O16 169.0(7) . . . . ?
C14 C15 C16 C17 50.1(11) . . . . ?
C15 C16 C17 O12 -51.0(11) . . . . ?
C15 C16 C17 C18 -168.4(10) . . . . ?
C16 O16 C19 O17 108.7(8) . . . . ?
C16 O16 C19 C20 -131.5(8) . . . . ?
C16 C17 C18 O15 58.5(14) . . . . ?
C17 O12 C13 O11 56.0(10) . . . . ?
C17 O12 C13 C14 -62.2(10) . . . . ?
C19 O16 C16 C15 122.9(8) . . . . ?
C19 O16 C16 C17 -116.3(9) . . . . ?
C19 O17 C23 C22 55.0(9) . . . . ?
C19 O17 C23 C24 176.2(7) . . . . ?
C19 C20 C21 O19 -174.8(7) . . . . ?
C19 C20 C21 C22 -56.7(9) . . . . ?
C20 C21 C22 O21 172.0(7) . . . . ?
C20 C21 C22 C23 51.7(9) . . . . ?
C21 C22 C23 O17 -49.9(10) . . . . ?
C21 C22 C23 C24 -167.7(7) . . . . ?
C22 O21 C25 O22 121.9(8) . . . . ?
C22 O21 C25 C26 -116.9(8) . . . . ?
C22 C23 C24 O20 59.0(10) . . . . ?
C23 O17 C19 O16 57.5(10) . . . . ?
C23 O17 C19 C20 -60.7(9) . . . . ?
C25 O21 C22 C21 130.9(8) . . . . ?
C25 O21 C22 C23 -107.4(8) . . . . ?
C25 O22 C29 C28 53.4(10) . . . . ?
C25 O22 C29 C30 177.9(8) . . . . ?
C25 C26 C27 O24 -171.1(7) . . . . ?
C25 C26 C27 C28 -52.7(10) . . . . ?
C26 C27 C28 O26 164.7(7) . . . . ?
C26 C27 C28 C29 46.2(10) . . . . ?
C27 C28 C29 O22 -44.4(10) . . . . ?
C27 C28 C29 C30 -164.0(8) . . . . ?
C28 O26 C31 O27 104.5(8) . . . . ?
C28 O26 C31 C32 -135.8(8) . . . . ?
C28 C29 C30 O25 59.9(10) . . . . ?
C29 O22 C25 O21 57.1(9) . . . . ?
C29 O22 C25 C26 -63.4(9) . . . . ?
C31 O26 C28 C27 130.4(8) . . . . ?
C31 O26 C28 C29 -107.0(9) . . . . ?
C31 O27 C35 C34 62.0(9) . . . . ?
C31 O27 C35 C36 -174.0(8) . . . . ?
C31 C32 C33 O29 -172.3(7) . . . . ?
C31 C32 C33 C34 -53.3(10) . . . . ?
C32 C33 C34 O1 175.3(7) . . . . ?
C32 C33 C34 C35 55.4(10) . . . . ?
C33 C34 C35 O27 -58.0(10) . . . . ?
C33 C34 C35 C36 -177.5(8) . . . . ?
C34 O1 C1 O2 106.6(9) . . . . ?
C34 O1 C1 C2 -132.5(8) . . . . ?
C34 C35 C36 O30 49.3(12) . . . . ?
C35 O27 C31 O26 57.4(9) . . . . ?
C35 O27 C31 C32 -60.5(9) . . . . ?
K1 O28 C32 C31 155.4(6) 3_545 . . . ?
K1 O28 C32 C33 -80.7(9) 3_545 . . . ?
K1 O15A C18A C17A -119.2(7) . . . . ?
K1 O17A C19A O16A -108.2(7) . . . . ?
K1 O17A C19A C20A 131.9(6) . . . . ?
K1 O17A C23A C22A -143.4(6) . . . . ?
K1 O17A C23A C24A -21.4(11) . . . . ?
K1 O27A C31A O26A -149.8(5) 3_545 . . . ?
K1 O27A C31A C32A 92.4(7) 3_545 . . . ?
K1 O27A C35A C34A -94.0(7) 3_545 . . . ?
K1 O27A C35A C36A 30.9(9) 3_545 . . . ?
K1 O30A C36A C35A 62.0(9) 3_545 . . . ?
K2 O15 C18 C17 -105.2(19) 3 . . . ?
K2 O3B C2B C1B -152.8(6) . . . . ?
K2 O3B C2B C3B -34.2(9) . . . . ?
K2 O4B C3B C2B -60.6(8) . . . . ?
K2 O4B C3B C4B 179.8(6) . . . . ?
K2 O23A C26A C25A -139.2(6) . . . . ?
K2 O23A C26A C27A -18.5(9) . . . . ?
K2 O24A C27A C26A -76.6(8) . . . . ?
K2 O24A C27A C28A 162.0(6) . . . . ?
K3 O30 C36 C35 36.9(15) 3_645 . . . ?
K3 O8A C8A C7A -160.9(6) . . . . ?
K3 O8A C8A C9A -38.3(10) . . . . ?
K3 O9A C9A C8A -50.5(9) . . . . ?
K3 O9A C9A C10A -173.7(6) . . . . ?
K3 O18B C20B C19B -140.8(7) 1_455 . . . ?
K3 O18B C20B C21B -21.0(11) 1_455 . . . ?
K3 O19B C21B C20B -65.3(9) 1_455 . . . ?
K3 O19B C21B C22B 173.2(7) 1_455 . . . ?
O1A C1A C2A O3A 55.3(10) . . . . ?
O1A C1A C2A C3A -68.1(11) . . . . ?
O1A C34A C35A O27A -167.2(7) . . . . ?
O1A C34A C35A C36A 73.7(10) . . . . ?
O1B C1B C2B O3B 60.1(10) . . . . ?
O1B C1B C2B C3B -60.4(10) . . . . ?
O1B C34B C35B O27B -170.0(7) . . . . ?
O1B C34B C35B C36B 72.0(10) . . . . ?
O2A C1A C2A O3A 176.0(8) . . . . ?
O2A C1A C2A C3A 52.6(11) . . . . ?
O2A C5A C6A O5A -66.4(10) . . . . ?
O2B C1B C2B O3B -179.1(7) . . . . ?
O2B C1B C2B C3B 60.3(10) . . . . ?
O2B C5B C6B O5B -83.5(10) . . . . ?
O3A C2A C3A O4A 65.4(11) . . . . ?
O3A C2A C3A C4A -168.9(8) . . . . ?
O3B C2B C3B O4B 62.6(10) . . . . ?
O3B C2B C3B C4B -176.9(8) . . . . ?
O4A C3A C4A O6A -60.7(10) . . . . ?
O4A C3A C4A C5A 176.8(8) . . . . ?
O4B C3B C4B O6B -64.8(9) . . . . ?
O4B C3B C4B C5B 174.7(8) . . . . ?
O6A C4A C5A O2A -177.9(7) . . . . ?
O6A C4A C5A C6A 62.1(11) . . . . ?
O6A C7A C8A O8A 60.1(10) . . . . ?
O6A C7A C8A C9A -64.0(9) . . . . ?
O6B C4B C5B O2B -173.4(7) . . . . ?
O6B C4B C5B C6B 64.6(10) . . . . ?
O6B C7B C8B O8B 59.5(10) . . . . ?
O6B C7B C8B C9B -60.3(9) . . . . ?
O7A C7A C8A O8A -177.3(8) . . . . ?
O7A C7A C8A C9A 58.7(10) . . . . ?
O7A C11A C12A O10A -73.1(11) . . . . ?
O7B C7B C8B O8B 179.9(7) . . . . ?
O7B C7B C8B C9B 60.0(10) . . . . ?
O7B C11B C12B O10B -70.2(10) . . . . ?
O8A C8A C9A O9A 59.7(10) . . . . ?
O8A C8A C9A C10A -177.2(8) . . . . ?
O8B C8B C9B O9B 66.5(10) . . . . ?
O8B C8B C9B C10B -173.3(7) . . . . ?
O9A C9A C10A O11A -65.7(9) . . . . ?
O9A C9A C10A C11A 175.3(8) . . . . ?
O9B C9B C10B O11B -71.2(9) . . . . ?
O9B C9B C10B C11B 170.5(8) . . . . ?
O11A C10A C11A O7A -171.2(7) . . . . ?
O11A C10A C11A C12A 65.1(11) . . . . ?
O11A C13A C14A O13A 56.3(10) . . . . ?
O11A C13A C14A C15A -65.0(10) . . . . ?
O11B C10B C11B O7B -168.1(7) . . . . ?
O11B C10B C11B C12B 72.4(10) . . . . ?
O11B C13B C14B O13B 58.1(11) . . . . ?
O11B C13B C14B C15B -63.6(10) . . . . ?
O12A C13A C14A O13A 178.7(8) . . . . ?
O12A C13A C14A C15A 57.4(11) . . . . ?
O12A C17A C18A O15A -67.4(10) . . . . ?
O12B C13B C14B O13B 179.0(8) . . . . ?
O12B C13B C14B C15B 57.3(11) . . . . ?
O12B C17B C18B O15B -60.7(10) . . . . ?
O13A C14A C15A O14A 67.3(10) . . . . ?
O13A C14A C15A C16A -171.3(8) . . . . ?
O13B C14B C15B O14B 65.7(11) . . . . ?
O13B C14B C15B C16B -172.3(8) . . . . ?
O14A C15A C16A O16A -69.0(10) . . . . ?
O14A C15A C16A C17A 172.1(8) . . . . ?
O14B C15B C16B O16B -68.4(9) . . . . ?
O14B C15B C16B C17B 173.2(8) . . . . ?
O16A C16A C17A O12A -171.7(7) . . . . ?
O16A C16A C17A C18A 70.7(10) . . . . ?
O16A C19A C20A O18A 58.3(10) . . . . ?
O16A C19A C20A C21A -64.2(11) . . . . ?
O16B C16B C17B O12B -168.6(7) . . . . ?
O16B C16B C17B C18B 72.7(9) . . . . ?
O16B C19B C20B O18B 58.3(10) . . . . ?
O16B C19B C20B C21B -60.5(10) . . . . ?
O17A C19A C20A O18A -179.8(8) . . . . ?
O17A C19A C20A C21A 57.7(11) . . . . ?
O17A C23A C24A O20A -61.6(10) . . . . ?
O17B C19B C20B O18B 179.2(8) . . . . ?
O17B C19B C20B C21B 60.3(11) . . . . ?
O17B C23B C24B O20B -70.1(11) . . . . ?
O18A C20A C21A O19A 66.2(12) . . . . ?
O18A C20A C21A C22A -169.0(9) . . . . ?
O18B C20B C21B O19B 61.5(12) . . . . ?
O18B C20B C21B C22B -175.9(8) . . . . ?
O19A C21A C22A O21A -67.8(9) . . . . ?
O19A C21A C22A C23A 172.0(7) . . . . ?
O19B C21B C22B O21B -63.6(11) . . . . ?
O19B C21B C22B C23B 177.1(9) . . . . ?
O21A C22A C23A O17A -167.5(7) . . . . ?
O21A C22A C23A C24A 74.3(10) . . . . ?
O21A C25A C26A O23A 60.2(9) . . . . ?
O21A C25A C26A C27A -62.2(9) . . . . ?
O21B C22B C23B O17B -171.4(7) . . . . ?
O21B C22B C23B C24B 68.6(10) . . . . ?
O21B C25B C26B O23B 63.5(10) . . . . ?
O21B C25B C26B C27B -58.9(10) . . . . ?
O22A C25A C26A O23A -179.5(7) . . . . ?
O22A C25A C26A C27A 58.2(10) . . . . ?
O22A C29A C30A O25A -60.8(9) . . . . ?
O22B C25B C26B O23B -176.5(8) . . . . ?
O22B C25B C26B C27B 61.1(10) . . . . ?
O22B C29B C30B O25B -67.4(12) . . . . ?
O23A C26A C27A O24A 61.2(10) . . . . ?
O23A C26A C27A C28A -176.0(7) . . . . ?
O23B C26B C27B O24B 62.7(10) . . . . ?
O23B C26B C27B C28B -177.5(8) . . . . ?
O24A C27A C28A O26A -65.2(9) . . . . ?
O24A C27A C28A C29A 176.5(7) . . . . ?
O24B C27B C28B O26B -73.3(10) . . . . ?
O24B C27B C28B C29B 168.8(8) . . . . ?
O26A C28A C29A O22A -172.4(7) . . . . ?
O26A C28A C29A C30A 68.3(10) . . . . ?
O26A C31A C32A O28A 60.9(10) . . . . ?
O26A C31A C32A C33A -62.1(9) . . . . ?
O26B C28B C29B O22B -167.3(8) . . . . ?
O26B C28B C29B C30B 75.5(11) . . . . ?
O26B C31B C32B O28B 54.3(12) . . . . ?
O26B C31B C32B C33B -64.3(12) . . . . ?
O27A C31A C32A O28A -180.0(7) . . . . ?
O27A C31A C32A C33A 57.0(10) . . . . ?
O27A C35A C36A K1 -20.7(6) . . . 3_545 ?
O27A C35A C36A O30A -61.4(10) . . . . ?
O27B C31B C32B O28B 174.5(9) . . . . ?
O27B C31B C32B C33B 56.0(12) . . . . ?
O27B C35B C36B O30B -68.2(11) . . . . ?
O28A C32A C33A O29A 65.4(10) . . . . ?
O28A C32A C33A C34A -173.4(8) . . . . ?
O28B C32B C33B O29B 67.6(13) . . . . ?
O28B C32B C33B C34B -168.3(10) . . . . ?
O29A C33A C34A O1A -67.7(9) . . . . ?
O29A C33A C34A C35A 172.3(8) . . . . ?
O29B C33B C34B O1B -68.8(11) . . . . ?
O29B C33B C34B C35B 172.9(9) . . . . ?
C1A O1A C34A C33A 143.9(8) . . . . ?
C1A O1A C34A C35A -97.2(10) . . . . ?
C1A O2A C5A C4A 68.1(9) . . . . ?
C1A O2A C5A C6A -166.3(7) . . . . ?
C1A C2A C3A O4A -172.9(9) . . . . ?
C1A C2A C3A C4A -47.2(11) . . . . ?
C1B O1B C34B C33B 128.3(10) . . . . ?
C1B O1B C34B C35B -108.4(10) . . . . ?
C1B O2B C5B C4B 57.7(10) . . . . ?
C1B O2B C5B C6B -177.7(8) . . . . ?
C1B C2B C3B O4B -177.7(8) . . . . ?
C1B C2B C3B C4B -57.1(10) . . . . ?
C2A C3A C4A O6A 173.7(7) . . . . ?
C2A C3A C4A C5A 51.1(10) . . . . ?
C2B C3B C4B O6B 176.3(7) . . . . ?
C2B C3B C4B C5B 55.7(10) . . . . ?
C3A C4A C5A O2A -59.5(10) . . . . ?
C3A C4A C5A C6A -179.5(8) . . . . ?
C3B C4B C5B O2B -54.9(10) . . . . ?
C3B C4B C5B C6B -176.9(8) . . . . ?
C4A O6A C7A O7A 97.0(10) . . . . ?
C4A O6A C7A C8A -142.0(8) . . . . ?
C4A C5A C6A O5A 53.7(12) . . . . ?
C4B O6B C7B O7B 110.0(8) . . . . ?
C4B O6B C7B C8B -130.0(8) . . . . ?
C4B C5B C6B O5B 39.8(12) . . . . ?
C5A O2A C1A O1A 54.1(10) . . . . ?
C5A O2A C1A C2A -64.7(9) . . . . ?
C5B O2B C1B O1B 58.3(10) . . . . ?
C5B O2B C1B C2B -61.3(10) . . . . ?
C7A O6A C4A C3A 136.7(8) . . . . ?
C7A O6A C4A C5A -102.4(10) . . . . ?
C7A O7A C11A C10A 61.2(9) . . . . ?
C7A O7A C11A C12A -172.1(8) . . . . ?
C7A C8A C9A O9A -176.3(8) . . . . ?
C7A C8A C9A C10A -53.2(10) . . . . ?
C7B O6B C4B C3B 132.4(8) . . . . ?
C7B O6B C4B C5B -106.6(9) . . . . ?
C7B O7B C11B C10B 59.8(10) . . . . ?
C7B O7B C11B C12B -177.6(8) . . . . ?
C7B C8B C9B O9B -172.6(7) . . . . ?
C7B C8B C9B C10B -52.4(10) . . . . ?
C8A C9A C10A O11A 171.4(7) . . . . ?
C8A C9A C10A C11A 52.4(11) . . . . ?
C8B C9B C10B O11B 168.6(7) . . . . ?
C8B C9B C10B C11B 50.2(10) . . . . ?
C9A C10A C11A O7A -54.3(10) . . . . ?
C9A C10A C11A C12A -178.0(9) . . . . ?
C9B C10B C11B O7B -52.1(10) . . . . ?
C9B C10B C11B C12B -171.6(8) . . . . ?
C10A O11A C13A O12A 99.0(9) . . . . ?
C10A O11A C13A C14A -139.1(8) . . . . ?
C10A C11A C12A O10A 49.7(13) . . . . ?
C10B O11B C13B O12B 103.3(9) . . . . ?
C10B O11B C13B C14B -135.1(8) . . . . ?
C10B C11B C12B O10B 50.1(11) . . . . ?
C11A O7A C7A O6A 53.9(10) . . . . ?
C11A O7A C7A C8A -64.4(10) . . . . ?
C11B O7B C7B O6B 52.3(10) . . . . ?
C11B O7B C7B C8B -65.4(9) . . . . ?
C13A O11A C10A C9A 127.1(8) . . . . ?
C13A O11A C10A C11A -112.8(9) . . . . ?
C13A O12A C17A C16A 60.0(9) . . . . ?
C13A O12A C17A C18A -175.9(7) . . . . ?
C13A C14A C15A O14A -173.4(8) . . . . ?
C13A C14A C15A C16A -52.0(11) . . . . ?
C13B O11B C10B C9B 121.2(9) . . . . ?
C13B O11B C10B C11B -117.5(9) . . . . ?
C13B O12B C17B C16B 58.0(10) . . . . ?
C13B O12B C17B C18B -178.8(8) . . . . ?
C13B C14B C15B O14B -173.5(8) . . . . ?
C13B C14B C15B C16B -51.5(11) . . . . ?
C14A C15A C16A O16A 171.4(8) . . . . ?
C14A C15A C16A C17A 52.6(11) . . . . ?
C14B C15B C16B O16B 168.9(7) . . . . ?
C14B C15B C16B C17B 50.5(10) . . . . ?
C15A C16A C17A O12A -55.4(10) . . . . ?
C15A C16A C17A C18A -173.0(8) . . . . ?
C15B C16B C17B O12B -51.5(10) . . . . ?
C15B C16B C17B C18B -170.2(8) . . . . ?
C16A O16A C19A O17A 100.7(9) . . . . ?
C16A O16A C19A C20A -137.7(9) . . . . ?
C16A C17A C18A O15A 52.5(11) . . . . ?
C16B O16B C19B O17B 112.0(9) . . . . ?
C16B O16B C19B C20B -127.2(9) . . . . ?
C16B C17B C18B O15B 59.2(10) . . . . ?
C17A O12A C13A O11A 58.2(10) . . . . ?
C17A O12A C13A C14A -61.8(10) . . . . ?
C17B O12B C13B O11B 56.6(10) . . . . ?
C17B O12B C13B C14B -62.1(10) . . . . ?
C19A O16A C16A C15A 127.8(9) . . . . ?
C19A O16A C16A C17A -111.1(9) . . . . ?
C19A O17A C23A C22A 59.3(10) . . . . ?
C19A O17A C23A C24A -178.8(8) . . . . ?
C19A C20A C21A O19A -173.2(8) . . . . ?
C19A C20A C21A C22A -48.4(11) . . . . ?
C19B O16B C16B C15B 129.5(8) . . . . ?
C19B O16B C16B C17B -109.5(9) . . . . ?
C19B O17B C23B C22B 58.6(10) . . . . ?
C19B O17B C23B C24B -178.1(8) . . . . ?
C19B C20B C21B O19B -178.5(9) . . . . ?
C19B C20B C21B C22B -56.0(11) . . . . ?
C20A C21A C22A O21A 166.3(8) . . . . ?
C20A C21A C22A C23A 46.2(11) . . . . ?
C20B C21B C22B O21B 172.4(8) . . . . ?
C20B C21B C22B C23B 53.1(11) . . . . ?
C21A C22A C23A O17A -49.7(10) . . . . ?
C21A C22A C23A C24A -167.9(8) . . . . ?
C21B C22B C23B O17B -54.2(11) . . . . ?
C21B C22B C23B C24B -174.2(9) . . . . ?
C22A O21A C25A O22A 108.7(8) . . . . ?
C22A O21A C25A C26A -132.2(8) . . . . ?
C22A C23A C24A O20A 58.7(11) . . . . ?
C22B O21B C25B O22B 116.7(9) . . . . ?
C22B O21B C25B C26B -123.3(9) . . . . ?
C22B C23B C24B O20B 52.1(11) . . . . ?
C23A O17A C19A O16A 55.6(10) . . . . ?
C23A O17A C19A C20A -64.3(10) . . . . ?
C23B O17B C19B O16B 57.7(11) . . . . ?
C23B O17B C19B C20B -61.9(10) . . . . ?
C25A O21A C22A C21A 132.6(8) . . . . ?
C25A O21A C22A C23A -104.6(9) . . . . ?
C25A O22A C29A C28A 60.7(9) . . . . ?
C25A O22A C29A C30A -173.3(7) . . . . ?
C25A C26A C27A O24A -178.8(7) . . . . ?
C25A C26A C27A C28A -56.0(10) . . . . ?
C25B O21B C22B C21B 129.2(9) . . . . ?
C25B O21B C22B C23B -110.7(9) . . . . ?
C25B O22B C29B C28B 56.9(11) . . . . ?
C25B O22B C29B C30B 179.0(8) . . . . ?
C25B C26B C27B O24B -174.3(8) . . . . ?
C25B C26B C27B C28B -54.5(11) . . . . ?
C26A C27A C28A O26A 174.0(7) . . . . ?
C26A C27A C28A C29A 55.7(10) . . . . ?
C26B C27B C28B O26B 167.9(8) . . . . ?
C26B C27B C28B C29B 49.9(11) . . . . ?
C27A C28A C29A O22A -56.3(9) . . . . ?
C27A C28A C29A C30A -175.6(8) . . . . ?
C27B C28B C29B O22B -49.8(12) . . . . ?
C27B C28B C29B C30B -167.1(9) . . . . ?
C28A O26A C31A O27A 110.5(8) . . . . ?
C28A O26A C31A C32A -131.4(8) . . . . ?
C28A C29A C30A O25A 60.7(10) . . . . ?
C28B O26B C31B O27B 103.7(11) . . . . ?
C28B O26B C31B C32B -136.9(10) . . . . ?
C28B C29B C30B O25B 53.3(13) . . . . ?
C29A O22A C25A O21A 56.5(9) . . . . ?
C29A O22A C25A C26A -61.4(9) . . . . ?
C29B O22B C25B O21B 55.6(10) . . . . ?
C29B O22B C25B C26B -63.3(10) . . . . ?
C31A O26A C28A C27A 121.8(8) . . . . ?
C31A O26A C28A C29A -119.3(8) . . . . ?
C31A O27A C35A C34A 59.9(9) . . . . ?
C31A O27A C35A C36A -175.1(7) . . . . ?
C31A C32A C33A O29A -174.6(8) . . . . ?
C31A C32A C33A C34A -53.4(10) . . . . ?
C31B O26B C28B C27B 122.8(10) . . . . ?
C31B O26B C28B C29B -116.1(11) . . . . ?
C31B O27B C35B C34B 60.8(11) . . . . ?
C31B O27B C35B C36B -177.0(9) . . . . ?
C31B C32B C33B O29B -172.9(10) . . . . ?
C31B C32B C33B C34B -48.8(13) . . . . ?
C32A C33A C34A O1A 169.7(7) . . . . ?
C32A C33A C34A C35A 49.7(10) . . . . ?
C32B C33B C34B O1B 167.5(9) . . . . ?
C32B C33B C34B C35B 49.2(13) . . . . ?
C33A C34A C35A O27A -51.6(10) . . . . ?
C33A C34A C35A C36A -170.7(8) . . . . ?
C33B C34B C35B O27B -52.3(11) . . . . ?
C33B C34B C35B C36B -170.3(9) . . . . ?
C34A O1A C1A O2A 99.8(9) . . . . ?
C34A O1A C1A C2A -140.4(8) . . . . ?
C34A C35A C36A K1 101.8(7) . . . 3_545 ?
C34A C35A C36A O30A 61.1(11) . . . . ?
C34B O1B C1B O2B 115.9(9) . . . . ?
C34B O1B C1B C2B -122.8(9) . . . . ?
C34B C35B C36B O30B 49.3(12) . . . . ?
C35A O27A C31A O26A 56.0(9) . . . . ?
C35A O27A C31A C32A -61.8(9) . . . . ?
C35B O27B C31B O26B 53.8(12) . . . . ?
C35B O27B C31B C32B -64.2(11) . . . . ?

loop_
_exptl_oxdiff_crystal_face_indexfrac_h
_exptl_oxdiff_crystal_face_indexfrac_k
_exptl_oxdiff_crystal_face_indexfrac_l
_exptl_oxdiff_crystal_face_x
_exptl_oxdiff_crystal_face_y
_exptl_oxdiff_crystal_face_z
-0.0000 1.0001 0.0002 0.0377 0.0226 0.0489
0.0000 -1.0001 -0.0002 -0.0377 -0.0226 -0.0489
1.0001 -0.0000 -0.9995 -0.0864 -0.0144 0.0730
-1.0001 0.0000 0.9995 0.0864 0.0144 -0.0730
-0.0000 0.0000 -0.9998 0.0031 -0.0280 0.0105
0.0000 -0.0000 0.9998 -0.0031 0.0280 -0.0105

loop_
_smtbx_masks_void_nr
_smtbx_masks_void_average_x
_smtbx_masks_void_average_y
_smtbx_masks_void_average_z
_smtbx_masks_void_volume
_smtbx_masks_void_count_electrons
_smtbx_masks_void_content
1 -0.029 0.004 0.128 45.1 15.0 ?
2 0.048 0.060 0.593 52.9 22.2 ?
3 0.011 -0.024 0.933 63.0 2.4 ?
4 -0.014 0.125 0.781 7.3 0.0 ?
5 -0.011 0.476 0.567 63.0 2.3 ?
6 0.029 0.504 0.372 45.1 15.8 ?
7 -0.048 0.560 0.907 52.9 21.5 ?
8 0.014 0.625 0.719 7.3 0.0 ?
9 0.236 0.459 0.207 54.0 4.2 ?
10 0.264 0.541 0.707 54.0 4.7 ?
11 0.452 -0.060 0.093 52.9 21.6 ?
12 0.489 0.024 0.433 63.0 2.4 ?
13 0.511 0.524 0.067 63.0 2.3 ?
14 0.471 0.496 0.872 45.1 14.6 ?
15 0.548 0.440 0.407 52.9 21.6 ?
16 0.529 -0.004 0.628 45.1 16.0 ?
17 0.486 0.375 0.219 7.3 0.0 ?
18 0.514 0.875 0.281 7.3 0.0 ?
19 0.736 0.041 0.793 54.0 4.5 ?
20 0.764 0.959 0.293 54.0 4.8 ?
